data_1545870
loop_
_publ_author_name
'Hoshino, Manabu'
'Khutia, Anupam'
'Xing, Hongzhu'
'Inokuma, Yasuhide'
'Fujita, Makoto'

_publ_section_title
;
 The crystalline sponge method updated
;
_journal_issue 2
_journal_name_full IUCrJ
_journal_page_first 139
_journal_page_last 151
_journal_paper_doi 10.1107/S2052252515024379
_journal_volume 3
_journal_year 2016
_chemical_formula_sum 'C71.25 H57.96 Br1.92 I6 N12 Zn3'
_chemical_formula_weight 2193.49
_space_group_crystal_system monoclinic
_space_group_IT_number 15
_space_group_name_Hall '-C 2yc'
_space_group_name_H-M_alt 'C 1 2/c 1'
_symmetry_space_group_name_Hall '-C 2yc'
_symmetry_space_group_name_H-M 'C 1 2/c 1'
_atom_sites_solution_hydrogens geom
_atom_sites_solution_primary iterative
_atom_sites_solution_secondary difmap
_audit_creation_method SHELXL-2014/7
_cell_angle_alpha 90
_cell_angle_beta 102.711(4)
_cell_angle_gamma 90
_cell_formula_units_Z 8
_cell_length_a 35.8691(14)
_cell_length_b 14.8864(3)
_cell_length_c 31.2823(9)
_cell_measurement_reflns_used 9888
_cell_measurement_temperature 100(2)
_cell_measurement_theta_max 75.3310
_cell_measurement_theta_min 4.1260
_cell_volume 16294.2(9)
_computing_cell_refinement
;
CrysAlisPro, Agilent Technologies,
Version 1.171.37.35 (release 13-08-2014 CrysAlis171 .NET)
(compiled Aug 13 2014,18:06:01)
;
_computing_data_collection
;
CrysAlisPro, Agilent Technologies,
Version 1.171.37.35 (release 13-08-2014 CrysAlis171 .NET)
(compiled Aug 13 2014,18:06:01)
;
_computing_data_reduction
;
CrysAlisPro, Agilent Technologies,
Version 1.171.37.35 (release 13-08-2014 CrysAlis171 .NET)
(compiled Aug 13 2014,18:06:01)
;
_computing_molecular_graphics 'shelXle (Hubschle et al., 2011)'
_computing_publication_material 'SHELXL-2014/7 (Sheldrick, 2014)'
_computing_structure_refinement 'SHELXL-2014/7 (Sheldrick, 2014)'
_computing_structure_solution 'SHELXT-2014/5 (Sheldrick, 2014)'
_diffrn_ambient_environment N~2~
_diffrn_ambient_temperature 100(2)
_diffrn_detector 'CCD plate'
_diffrn_detector_area_resol_mean 5.2332
_diffrn_detector_type AtlasS2
_diffrn_measured_fraction_theta_full 0.998
_diffrn_measured_fraction_theta_max 0.982
_diffrn_measurement_device 'four-circle diffractometer'
_diffrn_measurement_device_type 'SuperNova, Dual, Cu at zero, AtlasS2'
_diffrn_measurement_method '\w scans'
_diffrn_radiation_monochromator mirror
_diffrn_radiation_probe x-ray
_diffrn_radiation_type 'Cu K\a'
_diffrn_radiation_wavelength 1.54184
_diffrn_reflns_av_R_equivalents 0.0343
_diffrn_reflns_av_unetI/netI 0.0460
_diffrn_reflns_Laue_measured_fraction_full 0.998
_diffrn_reflns_Laue_measured_fraction_max 0.982
_diffrn_reflns_limit_h_max 42
_diffrn_reflns_limit_h_min -45
_diffrn_reflns_limit_k_max 18
_diffrn_reflns_limit_k_min -12
_diffrn_reflns_limit_l_max 38
_diffrn_reflns_limit_l_min -39
_diffrn_reflns_number 42742
_diffrn_reflns_point_group_measured_fraction_full 0.998
_diffrn_reflns_point_group_measured_fraction_max 0.982
_diffrn_reflns_theta_full 67.684
_diffrn_reflns_theta_max 76.586
_diffrn_reflns_theta_min 4.147
_diffrn_source 'sealed X-ray tube'
_diffrn_source_type 'SuperNova (Cu) X-ray Source'
_exptl_absorpt_coefficient_mu 20.340
_exptl_absorpt_correction_T_max 0.440
_exptl_absorpt_correction_T_min 0.068
_exptl_absorpt_correction_type gaussian
_exptl_absorpt_process_details
;
CrysAlisPro, Agilent Technologies,
Version 1.171.37.35 (release 13-08-2014 CrysAlis171 .NET)
(compiled Aug 13 2014,18:06:01)
Numerical absorption correction based on gaussian integration over
   a multifaceted crystal model
Empirical absorption correction using spherical harmonics,
 implemented in SCALE3 ABSPACK scaling algorithm.
;
_exptl_crystal_colour yellow
_exptl_crystal_density_diffrn 1.788
_exptl_crystal_description block
_exptl_crystal_F_000 8358
_exptl_crystal_size_max 0.280
_exptl_crystal_size_mid 0.090
_exptl_crystal_size_min 0.060
_refine_diff_density_max 1.855
_refine_diff_density_min -1.482
_refine_diff_density_rms 0.138
_refine_ls_extinction_method none
_refine_ls_goodness_of_fit_ref 1.038
_refine_ls_hydrogen_treatment constr
_refine_ls_matrix_type full
_refine_ls_number_parameters 1365
_refine_ls_number_reflns 16830
_refine_ls_number_restraints 933
_refine_ls_restrained_S_all 1.030
_refine_ls_R_factor_all 0.0915
_refine_ls_R_factor_gt 0.0752
_refine_ls_shift/su_max 0.002
_refine_ls_shift/su_mean 0.000
_refine_ls_structure_factor_coef Fsqd
_refine_ls_weighting_details 'w=1/[\s^2^(Fo^2^)+(0.1296P)^2^+80.7996P] where P=(Fo^2^+2Fc^2^)/3'
_refine_ls_weighting_scheme calc
_refine_ls_wR_factor_gt 0.2182
_refine_ls_wR_factor_ref 0.2359
_reflns_Friedel_coverage 0.000
_reflns_number_gt 12819
_reflns_number_total 16830
_reflns_threshold_expression 'I > 2\s(I)'
_cod_data_source_file de5035.cif
_cod_data_source_block bromophenanthrene
_cod_database_code 1545870
_shelx_shelxl_version_number 2014/7
_shelx_space_group_comment
;
The symmetry employed for this shelxl refinement is uniquely defined
by the following loop, which should always be used as a source of
symmetry information in preference to the above space-group names.
They are only intended as comments.
;
_shelx_estimated_absorpt_t_min 0.070
_shelx_estimated_absorpt_t_max 0.375

loop_
_space_group_symop_operation_xyz
'x, y, z'
'-x, y, -z+1/2'
'x+1/2, y+1/2, z'
'-x+1/2, y+1/2, -z+1/2'
'-x, -y, -z'
'x, -y, z-1/2'
'-x+1/2, -y+1/2, -z'
'x+1/2, -y+1/2, z-1/2'

loop_
_atom_site_label
_atom_site_type_symbol
_atom_site_fract_x
_atom_site_fract_y
_atom_site_fract_z
_atom_site_U_iso_or_equiv
_atom_site_adp_type
_atom_site_occupancy
_atom_site_site_symmetry_order
_atom_site_calc_flag
_atom_site_refinement_flags_posn
_atom_site_refinement_flags_adp
_atom_site_refinement_flags_occupancy
_atom_site_disorder_assembly
_atom_site_disorder_group
Zn2 Zn 0.37745(4) 0.40154(8) 0.42929(5) 0.0749(4) Uani 1 1 d . . . . .
N101 N 0.6416(3) 0.6622(5) 0.3285(3) 0.076(2) Uani 1 1 d . . . . .
C102 C 0.6536(3) 0.7113(6) 0.3649(4) 0.074(2) Uani 1 1 d . . . . .
H102 H 0.6787 0.7357 0.3709 0.089 Uiso 1 1 calc R U . . .
C103 C 0.6300(3) 0.7273(6) 0.3939(3) 0.071(2) Uani 1 1 d . . . . .
H103 H 0.6390 0.7620 0.4196 0.085 Uiso 1 1 calc R U . . .
C104 C 0.5936(3) 0.6924(5) 0.3851(3) 0.0634(19) Uani 1 1 d . . . . .
C105 C 0.5815(3) 0.6398(8) 0.3477(3) 0.080(3) Uani 1 1 d . . . . .
H105 H 0.5568 0.6129 0.3413 0.096 Uiso 1 1 calc R U . . .
C106 C 0.6064(4) 0.6283(8) 0.3206(4) 0.092(3) Uani 1 1 d . . . . .
H106 H 0.5981 0.5942 0.2946 0.111 Uiso 1 1 calc R U . . .
N111 N 0.4229(2) 0.4897(5) 0.4354(3) 0.0717(19) Uani 1 1 d . . . . .
C112 C 0.4379(3) 0.5328(6) 0.4719(3) 0.068(2) Uani 1 1 d . . . . .
H112 H 0.4266 0.5250 0.4965 0.082 Uiso 1 1 calc R U . . .
C113 C 0.4688(3) 0.5885(6) 0.4760(3) 0.067(2) Uani 1 1 d . . . . .
H113 H 0.4788 0.6180 0.5031 0.080 Uiso 1 1 calc R U . . .
C114 C 0.4851(2) 0.6014(5) 0.4410(2) 0.0576(17) Uani 1 1 d . . . . .
C115 C 0.4687(4) 0.5612(9) 0.4005(4) 0.097(4) Uani 1 1 d . . . . .
H115 H 0.4786 0.5719 0.3752 0.117 Uiso 1 1 calc R U . . .
C116 C 0.4375(4) 0.5058(10) 0.3989(4) 0.106(4) Uani 1 1 d . . . . .
H116 H 0.4259 0.4780 0.3719 0.127 Uiso 1 1 calc R U . . .
N121 N 0.5623(2) 1.0109(5) 0.5559(2) 0.0668(18) Uani 1 1 d . . . . .
C122 C 0.5321(3) 0.9575(6) 0.5513(3) 0.071(2) Uani 1 1 d . . . . .
H122 H 0.5131 0.9706 0.5673 0.086 Uiso 1 1 calc R U . . .
C123 C 0.5272(3) 0.8833(6) 0.5240(3) 0.067(2) Uani 1 1 d . . . . .
H123 H 0.5054 0.8460 0.5215 0.080 Uiso 1 1 calc R U . . .
C124 C 0.5548(2) 0.8640(5) 0.5003(2) 0.0598(18) Uani 1 1 d . . . . .
C125 C 0.5857(3) 0.9190(6) 0.5048(3) 0.076(2) Uani 1 1 d . . . . .
H125 H 0.6053 0.9076 0.4893 0.091 Uiso 1 1 calc R U . . .
C126 C 0.5879(3) 0.9938(6) 0.5333(3) 0.077(2) Uani 1 1 d . . . . .
H126 H 0.6091 1.0334 0.5361 0.092 Uiso 1 1 calc R U . . .
C131 C 0.5678(2) 0.7070(5) 0.4159(2) 0.0564(16) Uani 1 1 d . . . . .
N132 N 0.53935(19) 0.6488(4) 0.4131(2) 0.0584(15) Uani 1 1 d . . . . .
C133 C 0.5179(2) 0.6615(5) 0.4424(2) 0.0570(17) Uani 1 1 d . . . . .
N134 N 0.52294(18) 0.7270(4) 0.47301(19) 0.0541(13) Uani 1 1 d . . . . .
C135 C 0.5508(2) 0.7840(5) 0.4709(2) 0.0565(17) Uani 1 1 d . . . . .
N136 N 0.5745(2) 0.7761(4) 0.4437(2) 0.0601(15) Uani 1 1 d . . . . .
N141 N 0.3367(2) 0.4702(4) 0.3840(2) 0.0635(17) Uani 1 1 d . . . . .
C142 C 0.3309(3) 0.5557(6) 0.3886(4) 0.091(4) Uani 1 1 d . . . . .
H142 H 0.3472 0.5867 0.4120 0.109 Uiso 1 1 calc R U . . .
C143 C 0.3023(3) 0.6034(6) 0.3612(4) 0.087(3) Uani 1 1 d . . . . .
H143 H 0.2997 0.6662 0.3650 0.104 Uiso 1 1 calc R U . . .
C144 C 0.2775(2) 0.5584(5) 0.3281(3) 0.0573(17) Uani 1 1 d . . . . .
C145 C 0.2835(2) 0.4682(5) 0.3227(3) 0.0601(18) Uani 1 1 d . . . . .
H145 H 0.2669 0.4352 0.3003 0.072 Uiso 1 1 calc R U . . .
C146 C 0.3140(3) 0.4259(5) 0.3505(3) 0.065(2) Uani 1 1 d . . . . .
H146 H 0.3190 0.3645 0.3458 0.078 Uiso 1 1 calc R U . . .
N151 N 0.1137(3) 0.4499(4) 0.1480(2) 0.075(2) Uani 1 1 d . . . . .
C152 C 0.1074(3) 0.5335(6) 0.1577(4) 0.092(4) Uani 1 1 d . . . . .
H152 H 0.0849 0.5618 0.1419 0.111 Uiso 1 1 calc R U . . .
C153 C 0.1315(3) 0.5828(6) 0.1895(3) 0.083(3) Uani 1 1 d . . . . .
H153 H 0.1250 0.6422 0.1962 0.099 Uiso 1 1 calc R U . . .
C154 C 0.1653(2) 0.5442(5) 0.2114(2) 0.0558(16) Uani 1 1 d . . . . .
C155 C 0.1716(3) 0.4555(5) 0.2024(3) 0.065(2) Uani 1 1 d . . . . .
H155 H 0.1935 0.4249 0.2185 0.078 Uiso 1 1 calc R U . . .
C156 C 0.1457(3) 0.4116(5) 0.1697(3) 0.069(2) Uani 1 1 d . . . . .
H156 H 0.1510 0.3516 0.1626 0.083 Uiso 1 1 calc R U . . .
N161 N 0.1867(2) 1.0082(4) 0.2840(3) 0.0697(18) Uani 1 1 d . . . . .
C162 C 0.1617(3) 0.9523(6) 0.2603(3) 0.072(2) Uani 1 1 d . . . . .
H162 H 0.1382 0.9757 0.2442 0.086 Uiso 1 1 calc R U . . .
C163 C 0.1686(3) 0.8620(5) 0.2580(3) 0.068(2) Uani 1 1 d . . . . .
H163 H 0.1505 0.8247 0.2393 0.082 Uiso 1 1 calc R U . . .
C164 C 0.2015(2) 0.8252(5) 0.2826(3) 0.0567(16) Uani 1 1 d . . . . .
C165 C 0.2277(3) 0.8822(5) 0.3074(3) 0.066(2) Uani 1 1 d . . . . .
H165 H 0.2510 0.8596 0.3245 0.079 Uiso 1 1 calc R U . . .
C166 C 0.2197(3) 0.9737(6) 0.3069(3) 0.073(2) Uani 1 1 d . . . . .
H166 H 0.2381 1.0132 0.3235 0.088 Uiso 1 1 calc R U . . .
C171 C 0.2452(2) 0.6052(5) 0.2991(2) 0.0557(16) Uani 1 1 d . . . . .
N172 N 0.22278(19) 0.5540(4) 0.2688(2) 0.0548(14) Uani 1 1 d . . . . .
C173 C 0.1921(2) 0.5961(5) 0.2454(2) 0.0547(16) Uani 1 1 d . . . . .
N174 N 0.18361(19) 0.6815(4) 0.25000(19) 0.0537(13) Uani 1 1 d . . . . .
C175 C 0.2089(2) 0.7273(4) 0.2795(2) 0.0547(16) Uani 1 1 d . . . . .
N176 N 0.24017(19) 0.6923(4) 0.3056(2) 0.0558(14) Uani 1 1 d . . . . .
Zn1A Zn 0.6743(2) 0.6434(5) 0.2798(2) 0.0680(14) Uani 0.62(2) 1 d . . P A 1
Zn3A Zn 0.57117(8) 1.1143(2) 0.60168(9) 0.0522(6) Uani 0.698(10) 1 d . . P B 1
I11A I 0.73551(16) 0.7318(4) 0.30413(16) 0.0935(9) Uani 0.62(2) 1 d . . P A 1
I12A I 0.62806(13) 0.6722(2) 0.20501(11) 0.1009(9) Uani 0.62(2) 1 d . . P A 1
I21A I 0.39725(11) 0.2597(2) 0.39162(7) 0.0968(9) Uani 0.657(15) 1 d . . P C 1
I22A I 0.35589(9) 0.3986(2) 0.50040(8) 0.0852(8) Uani 0.657(15) 1 d . . P C 1
I31A I 0.60393(5) 1.23754(9) 0.56796(4) 0.0670(5) Uani 0.698(10) 1 d . . P B 1
I32A I 0.51377(5) 1.13940(14) 0.63440(5) 0.0786(5) Uani 0.698(10) 1 d . . P B 1
Zn1B Zn 0.6782(5) 0.6482(8) 0.2888(6) 0.098(4) Uani 0.38(2) 1 d . . P A 2
Zn3B Zn 0.5861(5) 1.1212(5) 0.5937(3) 0.109(4) Uani 0.302(10) 1 d . . P B 2
I11B I 0.7414(4) 0.7264(6) 0.3164(6) 0.114(3) Uani 0.38(2) 1 d . . P A 2
I12B I 0.6376(5) 0.6808(6) 0.2138(4) 0.112(3) Uani 0.38(2) 1 d . . P A 2
I21B I 0.3892(4) 0.2644(5) 0.3977(4) 0.189(5) Uani 0.343(15) 1 d . . P C 2
I22B I 0.3530(3) 0.4154(10) 0.5035(4) 0.169(4) Uani 0.343(15) 1 d . . P C 2
I31B I 0.6234(6) 1.2326(4) 0.5604(3) 0.174(6) Uani 0.302(10) 1 d . . P B 2
I32B I 0.5288(5) 1.1574(7) 0.6249(4) 0.176(5) Uani 0.302(10) 1 d . . P B 2
Br2 Br 0.0947(7) 0.4490(13) 0.2720(5) 0.418(18) Uani 0.384(12) 1 d D . P D 1
C201 C 0.1246(8) 0.5514(17) 0.3074(8) 0.116(11) Uani 0.384(12) 1 d D U P D 1
C202 C 0.1594(6) 0.5371(14) 0.3364(8) 0.110(9) Uani 0.384(12) 1 d DG U P D 1
C203 C 0.1746(7) 0.6133(11) 0.3595(9) 0.102(9) Uani 0.384(12) 1 d DG U P D 1
C204 C 0.2072(8) 0.6066(12) 0.3928(10) 0.134(13) Uani 0.384(12) 1 d G U P D 1
H204 H 0.2176 0.6587 0.4086 0.161 Uiso 0.384(12) 1 calc R U P D 1
C205 C 0.2247(8) 0.5236(14) 0.4032(10) 0.128(12) Uani 0.384(12) 1 d G U P D 1
H205 H 0.2470 0.5190 0.4260 0.154 Uiso 0.384(12) 1 calc R U P D 1
C206 C 0.2094(7) 0.4474(11) 0.3801(10) 0.096(11) Uani 0.384(12) 1 d G U P D 1
H206 H 0.2214 0.3906 0.3872 0.115 Uiso 0.384(12) 1 calc R U P D 1
C207 C 0.1768(7) 0.4541(12) 0.3468(9) 0.136(12) Uani 0.384(12) 1 d G U P D 1
H207 H 0.1664 0.4020 0.3310 0.163 Uiso 0.384(12) 1 calc R U P D 1
C208 C 0.1044(10) 0.631(2) 0.3010(15) 0.143(13) Uani 0.384(12) 1 d D U P D 1
H208 H 0.0801 0.6348 0.2814 0.172 Uiso 0.384(12) 1 calc R U P D 1
C209 C 0.1215(8) 0.7064(19) 0.3251(12) 0.125(11) Uani 0.384(12) 1 d DG U P D 1
C210 C 0.1567(7) 0.6956(13) 0.3538(11) 0.085(8) Uani 0.384(12) 1 d DG U P D 1
C211 C 0.1743(6) 0.7683(17) 0.3780(9) 0.086(8) Uani 0.384(12) 1 d G U P D 1
H211 H 0.1983 0.7609 0.3976 0.103 Uiso 0.384(12) 1 calc R U P D 1
C212 C 0.1566(9) 0.8519(13) 0.3735(10) 0.106(11) Uani 0.384(12) 1 d G U P D 1
H212 H 0.1685 0.9016 0.3900 0.127 Uiso 0.384(12) 1 calc R U P D 1
C213 C 0.1213(9) 0.8627(15) 0.3448(11) 0.111(12) Uani 0.384(12) 1 d G U P D 1
H213 H 0.1092 0.9199 0.3417 0.133 Uiso 0.384(12) 1 calc R U P D 1
C214 C 0.1038(8) 0.790(2) 0.3206(11) 0.133(13) Uani 0.384(12) 1 d G U P D 1
H214 H 0.0797 0.7974 0.3010 0.160 Uiso 0.384(12) 1 calc R U P D 1
Br3 Br 0.48393(17) 1.1392(8) 0.3285(3) 0.335(7) Uani 0.629(7) 1 d D . P E 4
C301 C 0.5337(6) 1.1568(15) 0.3745(8) 0.162(12) Uani 0.629(7) 1 d D U P E 4
C302 C 0.5459(5) 1.2373(7) 0.3949(6) 0.163(10) Uani 0.629(7) 1 d DG U P E 4
C303 C 0.5824(5) 1.2356(9) 0.4216(6) 0.151(9) Uani 0.629(7) 1 d DG U P E 4
C304 C 0.5996(4) 1.3151(13) 0.4393(5) 0.168(11) Uani 0.629(7) 1 d G U P E 4
H304 H 0.6245 1.3139 0.4576 0.202 Uiso 0.629(7) 1 calc R U P E 4
C305 C 0.5803(5) 1.3962(10) 0.4301(5) 0.169(10) Uani 0.629(7) 1 d G U P E 4
H305 H 0.5920 1.4504 0.4422 0.203 Uiso 0.629(7) 1 calc R U P E 4
C306 C 0.5438(5) 1.3978(7) 0.4034(4) 0.067(4) Uani 0.629(7) 1 d G U P E 4
H306 H 0.5306 1.4533 0.3971 0.081 Uiso 0.629(7) 1 calc R U P E 4
C307 C 0.5266(4) 1.3184(10) 0.3857(5) 0.171(11) Uani 0.629(7) 1 d G U P E 4
H307 H 0.5017 1.3196 0.3674 0.206 Uiso 0.629(7) 1 calc R U P E 4
C308 C 0.5510(6) 1.0764(16) 0.3758(8) 0.146(10) Uani 0.629(7) 1 d D U P E 4
H308 H 0.5398 1.0267 0.3586 0.175 Uiso 0.629(7) 1 calc R U P E 4
C309 C 0.5860(4) 1.0719(12) 0.4039(5) 0.130(9) Uani 0.629(7) 1 d DG U P E 4
C310 C 0.6027(4) 1.1432(9) 0.4300(5) 0.130(8) Uani 0.629(7) 1 d DG U P E 4
C311 C 0.6374(4) 1.1313(8) 0.4596(4) 0.127(8) Uani 0.629(7) 1 d G U P E 4
H311 H 0.6488 1.1800 0.4774 0.152 Uiso 0.629(7) 1 calc R U P E 4
C312 C 0.6554(3) 1.0481(10) 0.4632(4) 0.073(4) Uani 0.629(7) 1 d G U P E 4
H312 H 0.6791 1.0400 0.4834 0.088 Uiso 0.629(7) 1 calc R U P E 4
C313 C 0.6388(4) 0.9769(7) 0.4371(5) 0.129(7) Uani 0.629(7) 1 d G U P E 4
H313 H 0.6511 0.9200 0.4396 0.154 Uiso 0.629(7) 1 calc R U P E 4
C314 C 0.6041(5) 0.9888(10) 0.4075(5) 0.129(8) Uani 0.629(7) 1 d G U P E 4
H314 H 0.5927 0.9401 0.3897 0.154 Uiso 0.629(7) 1 calc R U P E 4
Br6 Br 0.2105(6) 0.4552(9) 0.3796(9) 0.36(2) Uani 0.281(11) 1 d D . P F 2
C601 C 0.1747(11) 0.5577(18) 0.3499(18) 0.130(16) Uani 0.281(11) 1 d D U P F 2
C602 C 0.1410(9) 0.5398(16) 0.3210(12) 0.132(14) Uani 0.281(11) 1 d DG U P F 2
C603 C 0.1155(10) 0.6089(13) 0.3059(11) 0.116(12) Uani 0.281(11) 1 d DG U P F 2
C604 C 0.0816(8) 0.5909(16) 0.2757(10) 0.128(13) Uani 0.281(11) 1 d G U P F 2
H604 H 0.0642 0.6382 0.2654 0.153 Uiso 0.281(11) 1 calc R U P F 2
C605 C 0.0734(6) 0.5038(18) 0.2606(9) 0.125(14) Uani 0.281(11) 1 d G U P F 2
H605 H 0.0503 0.4915 0.2399 0.150 Uiso 0.281(11) 1 calc R U P F 2
C606 C 0.0990(7) 0.4347(13) 0.2757(6) 0.057(8) Uani 0.281(11) 1 d G U P F 2
H606 H 0.0933 0.3751 0.2653 0.068 Uiso 0.281(11) 1 calc R U P F 2
C607 C 0.1328(7) 0.4527(14) 0.3059(9) 0.113(12) Uani 0.281(11) 1 d G U P F 2
H607 H 0.1502 0.4054 0.3162 0.135 Uiso 0.281(11) 1 calc R U P F 2
C608 C 0.1854(13) 0.641(2) 0.368(2) 0.132(16) Uani 0.281(11) 1 d D U P F 2
H608 H 0.2095 0.6518 0.3876 0.158 Uiso 0.281(11) 1 calc R U P F 2
C609 C 0.1583(12) 0.7076(19) 0.3566(17) 0.109(14) Uani 0.281(11) 1 d DG U P F 2
C610 C 0.1260(14) 0.6932(16) 0.3235(17) 0.115(13) Uani 0.281(11) 1 d DG U P F 2
C611 C 0.1010(11) 0.764(2) 0.3090(14) 0.104(13) Uani 0.281(11) 1 d G U P F 2
H611 H 0.0789 0.7538 0.2864 0.124 Uiso 0.281(11) 1 calc R U P F 2
C612 C 0.1082(11) 0.8485(17) 0.3275(12) 0.090(11) Uani 0.281(11) 1 d G U P F 2
H612 H 0.0911 0.8966 0.3176 0.107 Uiso 0.281(11) 1 calc R U P F 2
C613 C 0.1405(12) 0.8629(15) 0.3606(12) 0.094(12) Uani 0.281(11) 1 d G U P F 2
H613 H 0.1455 0.9208 0.3733 0.113 Uiso 0.281(11) 1 calc R U P F 2
C614 C 0.1656(11) 0.792(2) 0.3752(14) 0.096(13) Uani 0.281(11) 1 d G U P F 2
H614 H 0.1876 0.8023 0.3978 0.115 Uiso 0.281(11) 1 calc R U P F 2
Br4 Br 0.3010(2) 0.6161(6) 0.4842(3) 0.114(3) Uani 0.225(4) 1 d D . P G -1
C401 C 0.2768(11) 0.7388(17) 0.4671(14) 0.092(11) Uani 0.225(4) 1 d D U P G -1
C402 C 0.2507(9) 0.7692(18) 0.4894(11) 0.082(10) Uani 0.225(4) 1 d DG U P G -1
C403 C 0.2359(8) 0.8542(17) 0.4777(10) 0.082(9) Uani 0.225(4) 1 d DG U P G -1
C404 C 0.2052(9) 0.8858(19) 0.4937(12) 0.097(12) Uani 0.225(4) 1 d G U P G -1
H404 H 0.1950 0.9438 0.4857 0.116 Uiso 0.225(4) 1 calc R U P G -1
C405 C 0.1892(8) 0.832(2) 0.5214(13) 0.086(11) Uani 0.225(4) 1 d G U P G -1
H405 H 0.1682 0.8539 0.5324 0.103 Uiso 0.225(4) 1 calc R U P G -1
C406 C 0.2040(10) 0.747(2) 0.5332(12) 0.114(14) Uani 0.225(4) 1 d G U P G -1
H406 H 0.1932 0.7108 0.5521 0.137 Uiso 0.225(4) 1 calc R U P G -1
C407 C 0.2348(10) 0.7158(19) 0.5171(13) 0.092(12) Uani 0.225(4) 1 d G U P G -1
H407 H 0.2449 0.6577 0.5252 0.110 Uiso 0.225(4) 1 calc R U P G -1
C408 C 0.2963(12) 0.7888(19) 0.4427(16) 0.099(12) Uani 0.225(4) 1 d D U P G -1
H408 H 0.3165 0.7647 0.4310 0.119 Uiso 0.225(4) 1 calc R U P G -1
C409 C 0.2846(7) 0.8776(14) 0.4364(8) 0.082(9) Uani 0.225(4) 1 d DG U P G -1
C410 C 0.2540(7) 0.9108(18) 0.4522(8) 0.084(9) Uani 0.225(4) 1 d DG U P G -1
C411 C 0.2432(7) 1.000(2) 0.4453(10) 0.090(11) Uani 0.225(4) 1 d G U P G -1
H411 H 0.2223 1.0230 0.4561 0.108 Uiso 0.225(4) 1 calc R U P G -1
C412 C 0.2631(9) 1.0565(16) 0.4226(11) 0.120(15) Uani 0.225(4) 1 d G U P G -1
H412 H 0.2557 1.1176 0.4179 0.144 Uiso 0.225(4) 1 calc R U P G -1
C413 C 0.2937(8) 1.0233(19) 0.4068(9) 0.096(12) Uani 0.225(4) 1 d G U P G -1
H413 H 0.3073 1.0617 0.3913 0.115 Uiso 0.225(4) 1 calc R U P G -1
C414 C 0.3045(6) 0.934(2) 0.4137(8) 0.078(9) Uani 0.225(4) 1 d G U P G -1
H414 H 0.3254 0.9111 0.4029 0.094 Uiso 0.225(4) 1 calc R U P G -1
C90B C 0.3018(13) 1.065(3) 0.4195(18) 0.218(17) Uani 0.550(8) 1 d D U P G 2
H90C H 0.3228 1.0214 0.4300 0.262 Uiso 0.550(8) 1 calc R U P G 2
H90D H 0.3000 1.0753 0.3879 0.262 Uiso 0.550(8) 1 calc R U P G 2
C91B C 0.3099(12) 1.153(3) 0.4447(19) 0.225(17) Uani 0.550(8) 1 d D U P G 2
H91C H 0.3082 1.2022 0.4233 0.270 Uiso 0.550(8) 1 calc R U P G 2
H91D H 0.3366 1.1509 0.4620 0.270 Uiso 0.550(8) 1 calc R U P G 2
C92B C 0.2835(13) 1.174(4) 0.4758(14) 0.239(18) Uani 0.550(8) 1 d D U P G 2
H92C H 0.2852 1.1265 0.4981 0.287 Uiso 0.550(8) 1 calc R U P G 2
H92D H 0.2910 1.2320 0.4910 0.287 Uiso 0.550(8) 1 calc R U P G 2
C93B C 0.2428(12) 1.181(3) 0.4484(19) 0.222(17) Uani 0.550(8) 1 d D U P G 2
H93C H 0.2401 1.2356 0.4302 0.266 Uiso 0.550(8) 1 calc R U P G 2
H93D H 0.2246 1.1846 0.4680 0.266 Uiso 0.550(8) 1 calc R U P G 2
C94B C 0.2332(11) 1.098(3) 0.4186(17) 0.224(17) Uani 0.550(8) 1 d D U P G 2
H94C H 0.2091 1.0711 0.4231 0.268 Uiso 0.550(8) 1 calc R U P G 2
H94D H 0.2289 1.1174 0.3877 0.268 Uiso 0.550(8) 1 calc R U P G 2
C95B C 0.2639(14) 1.025(2) 0.4264(19) 0.212(17) Uani 0.550(8) 1 d D U P G 2
H95C H 0.2559 0.9747 0.4060 0.255 Uiso 0.550(8) 1 calc R U P G 2
H95D H 0.2675 1.0021 0.4567 0.255 Uiso 0.550(8) 1 calc R U P G 2
Br5 Br 0.5641(2) 1.3660(8) 0.1999(3) 0.208(5) Uani 0.404(6) 1 d DG U P H -1
C501 C 0.5301(10) 1.4476(19) 0.2247(15) 0.146(14) Uani 0.404(6) 1 d DG U P H -1
C502 C 0.5044(11) 1.427(2) 0.2508(15) 0.163(13) Uani 0.404(6) 1 d DG U P H -1
C503 C 0.4836(9) 1.4962(15) 0.2638(12) 0.140(13) Uani 0.404(6) 1 d DG U P H -1
C504 C 0.4536(7) 1.4773(14) 0.2839(10) 0.142(14) Uani 0.404(6) 1 d G U P H -1
H504 H 0.4394 1.5249 0.2928 0.170 Uiso 0.404(6) 1 calc R U P H -1
C505 C 0.4443(6) 1.3886(16) 0.2908(9) 0.105(10) Uani 0.404(6) 1 d G U P H -1
H505 H 0.4237 1.3757 0.3045 0.126 Uiso 0.404(6) 1 calc R U P H -1
C506 C 0.4650(9) 1.3189(13) 0.2778(12) 0.186(16) Uani 0.404(6) 1 d G U P H -1
H506 H 0.4587 1.2584 0.2825 0.223 Uiso 0.404(6) 1 calc R U P H -1
C507 C 0.4951(12) 1.3379(18) 0.2577(16) 0.175(17) Uani 0.404(6) 1 d G U P H -1
H507 H 0.5093 1.2902 0.2488 0.210 Uiso 0.404(6) 1 calc R U P H -1
C508 C 0.5396(9) 1.537(2) 0.2185(11) 0.132(12) Uani 0.404(6) 1 d D U P H -1
H508 H 0.5597 1.5505 0.2043 0.158 Uiso 0.404(6) 1 calc R U P H -1
C509 C 0.5195(10) 1.6048(17) 0.2332(13) 0.137(13) Uani 0.404(6) 1 d DG U P H -1
C510 C 0.4911(12) 1.5828(16) 0.2553(16) 0.145(13) Uani 0.404(6) 1 d DG U P H -1
C511 C 0.4702(11) 1.650(2) 0.2699(15) 0.157(16) Uani 0.404(6) 1 d G U P H -1
H511 H 0.4508 1.6353 0.2850 0.188 Uiso 0.404(6) 1 calc R U P H -1
C512 C 0.4777(14) 1.7399(19) 0.2624(19) 0.183(18) Uani 0.404(6) 1 d G U P H -1
H512 H 0.4634 1.7860 0.2724 0.220 Uiso 0.404(6) 1 calc R U P H -1
C513 C 0.5061(14) 1.7619(15) 0.2403(19) 0.178(18) Uani 0.404(6) 1 d G U P H -1
H513 H 0.5112 1.8231 0.2352 0.214 Uiso 0.404(6) 1 calc R U P H -1
C514 C 0.5270(10) 1.6943(19) 0.2257(12) 0.157(16) Uani 0.404(6) 1 d G U P H -1
H514 H 0.5464 1.7094 0.2106 0.189 Uiso 0.404(6) 1 calc R U P H -1
C90C C 0.510(2) 1.536(4) 0.241(2) 0.075(17) Uani 0.096(6) 1 d D U P H -2
H90E H 0.4965 1.5499 0.2109 0.090 Uiso 0.096(6) 1 calc R U P H -2
H90F H 0.5338 1.5709 0.2479 0.090 Uiso 0.096(6) 1 calc R U P H -2
C91C C 0.520(2) 1.437(4) 0.244(2) 0.077(16) Uani 0.096(6) 1 d D U P H -2
H91E H 0.5422 1.4277 0.2684 0.093 Uiso 0.096(6) 1 calc R U P H -2
H91F H 0.5275 1.4195 0.2165 0.093 Uiso 0.096(6) 1 calc R U P H -2
C92C C 0.488(2) 1.375(4) 0.250(3) 0.086(17) Uani 0.096(6) 1 d D U P H -2
H92E H 0.4985 1.3150 0.2597 0.103 Uiso 0.096(6) 1 calc R U P H -2
H92F H 0.4692 1.3675 0.2221 0.103 Uiso 0.096(6) 1 calc R U P H -2
C93C C 0.467(3) 1.410(5) 0.285(3) 0.088(17) Uani 0.096(6) 1 d D U P H -2
H93E H 0.4842 1.4123 0.3137 0.105 Uiso 0.096(6) 1 calc R U P H -2
H93F H 0.4452 1.3690 0.2865 0.105 Uiso 0.096(6) 1 calc R U P H -2
C94C C 0.451(2) 1.505(5) 0.271(3) 0.090(17) Uani 0.096(6) 1 d D U P H -2
H94E H 0.4340 1.5029 0.2416 0.108 Uiso 0.096(6) 1 calc R U P H -2
H94F H 0.4356 1.5262 0.2921 0.108 Uiso 0.096(6) 1 calc R U P H -2
C95C C 0.485(3) 1.568(4) 0.272(3) 0.086(17) Uani 0.096(6) 1 d D U P H -2
H95E H 0.4749 1.6285 0.2629 0.103 Uiso 0.096(6) 1 calc R U P H -2
H95F H 0.5004 1.5716 0.3021 0.103 Uiso 0.096(6) 1 calc R U P H -2
C90A C 0.2437(5) 0.490(3) 0.4213(7) 0.094(10) Uani 0.371(7) 1 d D U P E 3
H90A H 0.2637 0.4804 0.4044 0.112 Uiso 0.371(7) 1 calc R U P E 3
H90B H 0.2571 0.4961 0.4524 0.112 Uiso 0.371(7) 1 calc R U P E 3
C91A C 0.2214(14) 0.404(3) 0.4181(19) 0.195(17) Uani 0.371(7) 1 d D U P E 3
H91A H 0.2100 0.3971 0.4440 0.234 Uiso 0.371(7) 1 calc R U P E 3
H91B H 0.2381 0.3522 0.4165 0.234 Uiso 0.371(7) 1 calc R U P E 3
C92A C 0.1897(17) 0.411(4) 0.376(2) 0.23(2) Uani 0.371(7) 1 d D U P E 3
H92A H 0.1736 0.3563 0.3729 0.277 Uiso 0.371(7) 1 calc R U P E 3
H92B H 0.2013 0.4152 0.3502 0.277 Uiso 0.371(7) 1 calc R U P E 3
C93A C 0.1648(11) 0.495(4) 0.378(2) 0.23(2) Uani 0.371(7) 1 d D U P E 3
H93A H 0.1414 0.4930 0.3547 0.280 Uiso 0.371(7) 1 calc R U P E 3
H93B H 0.1570 0.4966 0.4069 0.280 Uiso 0.371(7) 1 calc R U P E 3
C94A C 0.1884(13) 0.579(4) 0.3734(16) 0.187(17) Uani 0.371(7) 1 d D U P E 3
H94A H 0.1937 0.5802 0.3437 0.224 Uiso 0.371(7) 1 calc R U P E 3
H94B H 0.1734 0.6336 0.3768 0.224 Uiso 0.371(7) 1 calc R U P E 3
C95A C 0.2261(11) 0.581(3) 0.4074(15) 0.157(14) Uani 0.371(7) 1 d D U P E 3
H95A H 0.2447 0.6166 0.3954 0.189 Uiso 0.371(7) 1 calc R U P E 3
H95B H 0.2218 0.6124 0.4337 0.189 Uiso 0.371(7) 1 calc R U P E 3
C90E C 0.5833(17) 1.114(3) 0.4462(12) 0.182(16) Uani 0.371(7) 1 d D U P E 3
H90I H 0.5674 1.0878 0.4652 0.218 Uiso 0.371(7) 1 calc R U P E 3
H90J H 0.6095 1.1223 0.4641 0.218 Uiso 0.371(7) 1 calc R U P E 3
C91E C 0.5842(14) 1.050(3) 0.4078(13) 0.168(17) Uani 0.371(7) 1 d D U P E 3
H91I H 0.5977 0.9938 0.4186 0.202 Uiso 0.371(7) 1 calc R U P E 3
H91J H 0.5976 1.0787 0.3868 0.202 Uiso 0.371(7) 1 calc R U P E 3
C92E C 0.5421(15) 1.031(2) 0.3855(15) 0.176(16) Uani 0.371(7) 1 d D U P E 3
H92I H 0.5404 0.9846 0.3623 0.211 Uiso 0.371(7) 1 calc R U P E 3
H92J H 0.5277 1.0098 0.4072 0.211 Uiso 0.371(7) 1 calc R U P E 3
C93E C 0.5270(15) 1.122(3) 0.3659(12) 0.149(15) Uani 0.371(7) 1 d D U P E 3
H93I H 0.5011 1.1140 0.3471 0.179 Uiso 0.371(7) 1 calc R U P E 3
H93J H 0.5439 1.1452 0.3474 0.179 Uiso 0.371(7) 1 calc R U P E 3
C94E C 0.5253(16) 1.190(4) 0.4027(17) 0.217(19) Uani 0.371(7) 1 d D U P E 3
H94I H 0.5095 1.1655 0.4223 0.261 Uiso 0.371(7) 1 calc R U P E 3
H94J H 0.5139 1.2470 0.3901 0.261 Uiso 0.371(7) 1 calc R U P E 3
C95E C 0.5669(18) 1.205(3) 0.4285(18) 0.209(19) Uani 0.371(7) 1 d D U P E 3
H95I H 0.5824 1.2309 0.4090 0.250 Uiso 0.371(7) 1 calc R U P E 3
H95J H 0.5672 1.2472 0.4530 0.250 Uiso 0.371(7) 1 calc R U P E 3

loop_
_atom_site_aniso_label
_atom_site_aniso_U_11
_atom_site_aniso_U_22
_atom_site_aniso_U_33
_atom_site_aniso_U_23
_atom_site_aniso_U_13
_atom_site_aniso_U_12
Zn2 0.0772(7) 0.0499(6) 0.0831(7) 0.0081(5) -0.0139(6) -0.0060(5)
N101 0.104(6) 0.046(3) 0.080(5) -0.010(3) 0.024(4) 0.004(4)
C102 0.086(6) 0.051(4) 0.089(6) -0.009(4) 0.026(5) -0.012(4)
C103 0.084(6) 0.053(4) 0.076(5) -0.018(4) 0.017(4) -0.008(4)
C104 0.076(5) 0.047(4) 0.061(4) -0.008(3) 0.001(4) 0.001(3)
C105 0.081(6) 0.086(6) 0.072(5) -0.021(5) 0.015(4) -0.012(5)
C106 0.114(9) 0.084(7) 0.079(6) -0.023(5) 0.022(6) -0.008(6)
N111 0.075(4) 0.062(4) 0.069(4) -0.009(3) -0.005(3) -0.008(3)
C112 0.082(5) 0.057(4) 0.057(4) 0.000(3) -0.003(4) -0.003(4)
C113 0.087(5) 0.054(4) 0.049(4) -0.001(3) -0.007(4) -0.005(4)
C114 0.061(4) 0.048(4) 0.056(4) -0.013(3) -0.006(3) 0.005(3)
C115 0.107(8) 0.107(9) 0.076(6) -0.041(6) 0.018(6) -0.040(7)
C116 0.108(8) 0.111(10) 0.087(7) -0.041(7) -0.003(6) -0.045(7)
N121 0.095(5) 0.052(3) 0.045(3) -0.002(3) -0.003(3) 0.006(3)
C122 0.092(6) 0.057(4) 0.056(4) -0.010(3) -0.005(4) 0.010(4)
C123 0.079(5) 0.057(4) 0.054(4) -0.011(3) -0.009(4) 0.005(4)
C124 0.073(4) 0.045(3) 0.049(3) -0.003(3) -0.013(3) 0.000(3)
C125 0.093(6) 0.060(5) 0.071(5) -0.017(4) 0.013(4) -0.009(4)
C126 0.088(6) 0.054(5) 0.081(6) -0.012(4) 0.001(5) -0.013(4)
C131 0.067(4) 0.045(3) 0.049(3) -0.006(3) -0.004(3) 0.006(3)
N132 0.063(3) 0.048(3) 0.056(3) -0.009(3) -0.005(3) 0.005(3)
C133 0.067(4) 0.047(3) 0.048(3) -0.011(3) -0.008(3) 0.005(3)
N134 0.064(3) 0.043(3) 0.048(3) -0.011(2) -0.005(2) 0.004(2)
C135 0.069(4) 0.043(3) 0.049(3) -0.003(3) -0.004(3) 0.004(3)
N136 0.067(4) 0.044(3) 0.060(3) -0.005(3) -0.004(3) 0.000(3)
N141 0.069(4) 0.038(3) 0.072(4) 0.006(3) -0.008(3) -0.006(3)
C142 0.107(7) 0.041(4) 0.094(7) -0.002(4) -0.044(6) -0.018(4)
C143 0.106(7) 0.036(4) 0.096(7) -0.007(4) -0.025(6) -0.010(4)
C144 0.068(4) 0.036(3) 0.062(4) -0.001(3) 0.002(3) -0.008(3)
C145 0.068(4) 0.038(3) 0.066(4) -0.006(3) -0.002(3) -0.010(3)
C146 0.075(5) 0.039(3) 0.071(5) 0.000(3) -0.008(4) -0.008(3)
N151 0.119(6) 0.041(3) 0.049(3) 0.000(3) -0.015(4) -0.007(3)
C152 0.113(8) 0.047(4) 0.085(6) -0.013(4) -0.046(6) 0.011(4)
C153 0.108(7) 0.042(4) 0.075(5) -0.011(4) -0.027(5) 0.008(4)
C154 0.079(5) 0.038(3) 0.043(3) 0.000(2) -0.003(3) -0.004(3)
C155 0.087(5) 0.038(3) 0.059(4) 0.000(3) -0.010(4) -0.004(3)
C156 0.105(6) 0.034(3) 0.054(4) -0.001(3) -0.014(4) -0.005(4)
N161 0.094(5) 0.038(3) 0.081(4) -0.004(3) 0.025(4) -0.003(3)
C162 0.089(6) 0.043(4) 0.081(5) -0.005(4) 0.014(4) 0.002(4)
C163 0.089(6) 0.043(4) 0.069(5) -0.008(3) 0.010(4) -0.005(4)
C164 0.076(5) 0.033(3) 0.060(4) -0.002(3) 0.014(3) -0.004(3)
C165 0.081(5) 0.038(3) 0.073(5) -0.008(3) 0.004(4) -0.004(3)
C166 0.101(7) 0.041(4) 0.075(5) -0.006(3) 0.013(5) -0.020(4)
C171 0.072(4) 0.037(3) 0.053(3) -0.003(3) 0.004(3) -0.006(3)
N172 0.075(4) 0.030(2) 0.052(3) -0.001(2) -0.001(3) -0.009(2)
C173 0.078(5) 0.036(3) 0.044(3) 0.003(2) 0.001(3) -0.004(3)
N174 0.075(4) 0.032(2) 0.049(3) -0.003(2) 0.001(3) -0.006(2)
C175 0.073(4) 0.032(3) 0.056(4) -0.004(3) 0.009(3) -0.008(3)
N176 0.072(4) 0.032(3) 0.058(3) -0.002(2) 0.001(3) -0.010(2)
Zn1A 0.103(3) 0.0337(16) 0.0669(18) -0.0093(11) 0.017(2) -0.0012(14)
Zn3A 0.0728(12) 0.0393(10) 0.0370(8) -0.0001(6) -0.0043(7) 0.0092(8)
I11A 0.1351(15) 0.0495(9) 0.1077(17) -0.0300(9) 0.0521(18) -0.0316(8)
I12A 0.1648(19) 0.0538(9) 0.0716(10) 0.0108(8) -0.0008(17) 0.0068(13)
I21A 0.1205(15) 0.0587(10) 0.0957(15) -0.0117(7) -0.0102(12) 0.0274(8)
I22A 0.0857(11) 0.0917(12) 0.0748(11) 0.0263(10) 0.0101(7) 0.0091(8)
I31A 0.1021(9) 0.0355(4) 0.0550(5) 0.0046(3) -0.0010(5) 0.0014(5)
I32A 0.0844(8) 0.0853(7) 0.0629(5) 0.0042(5) 0.0090(6) 0.0308(6)
Zn1B 0.178(10) 0.031(2) 0.116(7) -0.008(4) 0.103(7) -0.003(4)
Zn3B 0.194(11) 0.029(2) 0.066(4) -0.006(2) -0.055(5) 0.002(4)
I11B 0.163(5) 0.0476(17) 0.172(7) -0.041(3) 0.123(5) -0.035(3)
I12B 0.185(6) 0.081(3) 0.087(3) 0.039(2) 0.067(4) 0.060(3)
I21B 0.156(5) 0.060(2) 0.274(9) -0.047(4) -0.118(5) 0.045(3)
I22B 0.129(5) 0.190(7) 0.174(7) 0.118(6) 0.000(4) -0.021(4)
I31B 0.284(12) 0.064(2) 0.119(4) 0.006(2) -0.072(6) -0.072(4)
I32B 0.223(9) 0.116(4) 0.129(5) -0.063(4) -0.092(5) 0.107(5)
Br2 0.68(4) 0.38(2) 0.276(17) -0.172(16) 0.30(2) -0.36(3)
C201 0.16(3) 0.13(2) 0.076(16) -0.023(17) 0.076(17) -0.07(2)
C202 0.16(2) 0.080(16) 0.12(2) -0.001(16) 0.100(17) -0.014(18)
C203 0.16(2) 0.069(14) 0.112(19) -0.003(14) 0.096(16) -0.022(16)
C204 0.13(3) 0.14(3) 0.12(3) 0.00(2) 0.01(2) 0.00(2)
C205 0.15(3) 0.10(2) 0.14(3) -0.03(2) 0.03(2) -0.04(2)
C206 0.12(2) 0.044(13) 0.11(2) -0.024(14) 0.008(18) -0.054(14)
C207 0.19(3) 0.067(17) 0.17(3) 0.009(18) 0.08(2) -0.046(19)
C208 0.15(3) 0.19(3) 0.10(2) -0.03(2) 0.07(2) -0.05(2)
C209 0.13(2) 0.17(3) 0.096(19) -0.01(2) 0.075(17) -0.03(2)
C210 0.118(17) 0.072(14) 0.091(16) -0.002(13) 0.076(14) -0.008(13)
C211 0.114(18) 0.083(16) 0.082(15) -0.006(13) 0.067(14) -0.007(14)
C212 0.13(2) 0.11(2) 0.10(2) 0.011(18) 0.060(18) 0.001(19)
C213 0.14(3) 0.13(3) 0.08(2) 0.024(18) 0.06(2) 0.02(2)
C214 0.13(2) 0.19(3) 0.10(2) 0.04(3) 0.05(2) -0.02(3)
Br3 0.152(4) 0.517(16) 0.322(10) 0.225(11) 0.024(5) 0.048(6)
C301 0.16(2) 0.21(3) 0.14(2) 0.05(2) 0.082(17) -0.03(2)
C302 0.17(2) 0.20(2) 0.135(18) 0.050(18) 0.080(16) -0.019(19)
C303 0.20(2) 0.17(2) 0.119(15) 0.025(14) 0.111(15) 0.000(18)
C304 0.25(3) 0.17(2) 0.118(16) -0.041(17) 0.099(18) 0.00(2)
C305 0.27(3) 0.127(18) 0.141(18) -0.044(16) 0.113(19) -0.04(2)
C306 0.120(11) 0.049(6) 0.042(5) 0.011(4) 0.036(6) 0.029(7)
C307 0.16(2) 0.23(3) 0.138(18) 0.085(19) 0.055(16) 0.04(2)
C308 0.137(19) 0.18(3) 0.131(18) 0.03(2) 0.059(15) -0.040(19)
C309 0.179(19) 0.133(18) 0.100(15) 0.003(14) 0.079(14) -0.023(17)
C310 0.187(19) 0.123(16) 0.112(14) -0.005(12) 0.098(13) -0.029(15)
C311 0.18(2) 0.135(17) 0.083(11) 0.000(12) 0.073(13) -0.017(16)
C312 0.069(8) 0.100(10) 0.061(7) 0.015(6) 0.036(6) 0.014(7)
C313 0.157(18) 0.139(17) 0.105(14) -0.005(11) 0.060(13) -0.022(14)
C314 0.160(19) 0.135(18) 0.110(14) 0.022(14) 0.070(14) -0.012(16)
Br6 0.44(3) 0.121(10) 0.66(5) 0.153(17) 0.45(3) 0.093(13)
C601 0.17(3) 0.12(3) 0.12(3) -0.03(2) 0.06(3) -0.07(3)
C602 0.18(3) 0.12(3) 0.10(2) -0.01(2) 0.04(2) -0.05(2)
C603 0.18(3) 0.09(2) 0.10(2) 0.01(2) 0.08(2) -0.02(2)
C604 0.18(3) 0.14(3) 0.09(2) 0.00(2) 0.08(2) -0.04(2)
C605 0.15(3) 0.11(2) 0.12(3) -0.02(2) 0.04(2) -0.10(2)
C606 0.078(15) 0.074(15) 0.018(8) -0.004(9) 0.010(9) -0.068(13)
C607 0.15(3) 0.12(2) 0.066(17) -0.010(17) 0.006(19) -0.07(2)
C608 0.18(3) 0.13(3) 0.10(3) -0.01(3) 0.06(3) -0.02(3)
C609 0.16(3) 0.10(2) 0.09(2) 0.02(2) 0.07(2) -0.01(2)
C610 0.16(3) 0.10(2) 0.10(2) 0.01(2) 0.07(2) -0.03(2)
C611 0.14(3) 0.09(2) 0.10(3) 0.01(2) 0.06(2) -0.01(2)
C612 0.13(3) 0.08(2) 0.07(2) 0.019(17) 0.051(19) -0.02(2)
C613 0.12(3) 0.11(2) 0.07(2) -0.005(19) 0.04(2) 0.00(2)
C614 0.13(2) 0.091(19) 0.081(16) -0.010(14) 0.054(15) -0.001(15)
Br4 0.121(5) 0.109(5) 0.123(5) 0.009(4) 0.053(5) 0.025(4)
C401 0.09(2) 0.11(3) 0.09(2) -0.03(2) 0.06(2) -0.03(2)
C402 0.10(2) 0.10(2) 0.08(2) -0.006(17) 0.068(19) -0.01(2)
C403 0.081(18) 0.11(2) 0.058(16) -0.004(17) 0.030(14) -0.003(18)
C404 0.09(2) 0.12(3) 0.09(2) -0.03(2) 0.03(2) -0.01(2)
C405 0.07(2) 0.10(3) 0.10(2) -0.02(2) 0.061(18) -0.02(2)
C406 0.12(3) 0.12(3) 0.12(3) -0.01(3) 0.05(3) -0.05(3)
C407 0.11(3) 0.11(3) 0.09(2) -0.01(2) 0.08(2) -0.01(2)
C408 0.09(2) 0.13(3) 0.09(2) -0.02(2) 0.03(2) -0.02(2)
C409 0.069(17) 0.12(2) 0.045(14) -0.027(16) -0.007(13) -0.006(17)
C410 0.052(15) 0.12(2) 0.075(17) -0.006(18) 0.015(14) -0.010(17)
C411 0.055(17) 0.15(3) 0.069(19) 0.01(2) 0.015(15) 0.01(2)
C412 0.10(3) 0.16(3) 0.08(2) 0.02(3) -0.01(2) 0.04(3)
C413 0.07(2) 0.15(3) 0.056(17) 0.00(2) -0.011(16) 0.01(2)
C414 0.051(16) 0.13(3) 0.055(15) -0.010(18) 0.010(13) -0.003(17)
C90B 0.24(3) 0.20(3) 0.24(3) -0.03(3) 0.10(3) 0.02(3)
C91B 0.24(3) 0.21(3) 0.26(4) -0.03(3) 0.11(3) -0.05(3)
C92B 0.22(3) 0.23(3) 0.28(4) -0.03(3) 0.10(3) -0.04(3)
C93B 0.22(3) 0.24(3) 0.22(3) -0.06(3) 0.10(3) -0.02(3)
C94B 0.23(3) 0.22(3) 0.24(3) -0.03(3) 0.11(3) 0.01(3)
C95B 0.26(3) 0.17(3) 0.21(3) 0.02(3) 0.07(3) 0.01(3)
Br5 0.161(5) 0.328(13) 0.130(5) 0.103(6) 0.023(4) 0.060(6)
C501 0.12(2) 0.19(3) 0.10(2) 0.02(2) -0.03(2) -0.02(3)
C502 0.12(2) 0.21(3) 0.13(2) 0.01(3) -0.06(2) -0.02(2)
C503 0.12(2) 0.17(2) 0.11(2) -0.02(2) -0.026(17) 0.01(2)
C504 0.13(2) 0.16(3) 0.10(2) 0.03(2) -0.044(19) 0.02(2)
C505 0.127(16) 0.071(12) 0.083(14) 0.008(10) -0.048(12) 0.061(12)
C506 0.17(3) 0.21(3) 0.15(3) 0.01(3) -0.02(3) 0.00(3)
C507 0.12(2) 0.22(3) 0.15(3) 0.04(3) -0.03(2) -0.03(3)
C508 0.11(2) 0.18(3) 0.078(16) 0.030(19) -0.024(15) 0.03(2)
C509 0.124(19) 0.18(2) 0.080(17) -0.006(19) -0.034(16) -0.01(2)
C510 0.132(19) 0.182(19) 0.113(18) -0.003(16) 0.011(14) 0.006(15)
C511 0.14(3) 0.22(4) 0.10(2) -0.01(3) 0.01(2) 0.00(3)
C512 0.17(3) 0.26(4) 0.11(2) -0.02(3) 0.01(3) -0.02(3)
C513 0.17(3) 0.26(4) 0.09(2) -0.03(3) 0.01(3) 0.04(3)
C514 0.14(3) 0.21(3) 0.09(2) -0.02(2) -0.04(2) 0.05(3)
C90C 0.10(3) 0.06(3) 0.04(2) 0.028(19) -0.03(2) -0.04(2)
C91C 0.10(3) 0.06(2) 0.05(2) 0.035(19) -0.03(2) -0.05(2)
C92C 0.10(3) 0.07(2) 0.07(2) 0.03(2) -0.02(2) -0.05(2)
C93C 0.11(3) 0.07(3) 0.07(2) 0.02(2) -0.02(2) -0.05(2)
C94C 0.11(3) 0.08(3) 0.07(2) 0.02(2) -0.02(2) -0.04(2)
C95C 0.11(3) 0.07(3) 0.06(2) 0.03(2) -0.02(2) -0.04(2)
C90A 0.028(8) 0.22(3) 0.039(9) -0.011(13) 0.011(7) -0.032(13)
C91A 0.18(3) 0.26(4) 0.14(3) 0.00(3) 0.03(3) -0.03(3)
C92A 0.22(4) 0.29(4) 0.17(3) 0.04(3) 0.04(3) 0.00(3)
C93A 0.25(4) 0.30(4) 0.16(3) 0.05(3) 0.05(3) -0.01(3)
C94A 0.19(3) 0.30(4) 0.10(2) 0.02(3) 0.08(2) -0.02(3)
C95A 0.10(2) 0.29(4) 0.09(2) -0.01(3) 0.040(18) -0.04(2)
C90E 0.32(4) 0.11(2) 0.09(2) 0.00(2) 0.00(3) 0.06(3)
C91E 0.31(4) 0.11(2) 0.09(2) 0.049(19) 0.05(3) 0.09(3)
C92E 0.29(4) 0.15(3) 0.12(2) 0.01(2) 0.10(3) 0.07(3)
C93E 0.25(4) 0.10(2) 0.11(2) -0.037(18) 0.06(2) 0.07(2)
C94E 0.30(4) 0.18(3) 0.16(3) -0.04(3) 0.02(3) 0.04(3)
C95E 0.29(4) 0.18(3) 0.14(3) -0.04(3) 0.00(3) 0.06(3)

loop_
_atom_type_symbol
_atom_type_description
_atom_type_scat_dispersion_real
_atom_type_scat_dispersion_imag
_atom_type_scat_source
C C 0.0181 0.0091 'International Tables Vol C Tables 4.2.6.8 and 6.1.1.4'
H H 0.0000 0.0000 'International Tables Vol C Tables 4.2.6.8 and 6.1.1.4'
N N 0.0311 0.0180 'International Tables Vol C Tables 4.2.6.8 and 6.1.1.4'
Zn Zn -1.5491 0.6778 'International Tables Vol C Tables 4.2.6.8 and 6.1.1.4'
Br Br -0.6763 1.2805 'International Tables Vol C Tables 4.2.6.8 and 6.1.1.4'
I I -0.3257 6.8362 'International Tables Vol C Tables 4.2.6.8 and 6.1.1.4'

loop_
_exptl_crystal_face_index_h
_exptl_crystal_face_index_k
_exptl_crystal_face_index_l
_exptl_crystal_face_perp_dist
_exptl_oxdiff_crystal_face_indexfrac_h
_exptl_oxdiff_crystal_face_indexfrac_k
_exptl_oxdiff_crystal_face_indexfrac_l
_exptl_oxdiff_crystal_face_x
_exptl_oxdiff_crystal_face_y
_exptl_oxdiff_crystal_face_z
-17 2 -9 0.0717 -17.4157 2.2422 -8.9684 -0.2083 0.4957 0.8431
-2 0 20 0.0323 -2.0045 0.0102 20.0067 0.3072 -0.9455 -0.0218
-14 0 18 0.0349 -14.0140 0.0065 18.0144 0.0897 -0.8474 0.4846
3 -6 14 0.0961 3.0008 -5.9915 14.0114 -0.2763 -0.8396 -0.4025
1 0 -20 0.0248 1.0037 -0.0105 -20.0060 -0.3225 0.9458 0.0631
2 0 19 0.0365 1.9989 0.0106 19.0037 0.3515 -0.8993 -0.1819
-2 -10 2 0.1290 -2.0013 -9.9989 2.0181 -0.9279 -0.3882 -0.2702
-5 8 10 0.1360 -5.0060 8.0038 9.9931 0.8372 -0.2362 0.4283
-1 -8 -10 0.1200 -0.9989 -8.0052 -9.9890 -0.9290 0.2379 -0.1804
0 -5 -17 0.0857 0.0028 -5.0088 -16.9964 -0.7526 0.6570 -0.0824
-14 -4 16 0.0752 -14.0135 -3.9944 16.0203 -0.3165 -0.8705 0.3581
18 0 9 0.0418 18.0134 0.0089 8.9902 0.4274 -0.4309 -0.7909
18 0 -16 0.0324 18.0170 -0.0045 -16.0165 0.0053 0.7517 -0.6603
5 6 -16 0.0857 5.0060 5.9923 -16.0174 0.3649 0.9319 0.0824
22 0 -11 0.0385 22.0195 -0.0009 -11.0179 0.1509 0.5140 -0.8517
-22 0 11 0.0453 -22.0195 0.0009 11.0179 -0.1509 -0.5140 0.8517
23 0 -5 0.0417 23.0195 0.0025 -5.0170 0.2675 0.2299 -0.9244
23 0 -1 0.0427 23.0189 0.0046 -1.0159 0.3351 0.0407 -0.9453
3 -1 19 0.0410 2.9997 -0.9891 19.0047 0.2737 -0.9290 -0.2575
-19 0 -8 0.0490 -19.0143 -0.0086 -7.9892 -0.4259 0.3839 0.8270
-23 0 1 0.0469 -23.0189 -0.0046 1.0159 -0.3351 -0.0407 0.9453
8 -1 17 0.0425 8.2610 -0.7488 16.8685 0.3405 -0.8226 -0.4553
15 -4 10 0.0828 15.1493 -3.8039 9.9511 0.0448 -0.5873 -0.8081
15 6 8 0.1028 15.0107 6.0073 7.9822 0.9233 -0.2062 -0.4562
-4 6 -15 0.0892 -4.4753 5.6384 -14.7708 0.2081 0.8657 0.4553
22 -3 -2 0.0817 21.8913 -3.1493 -2.2964 0.0025 0.0091 -1.0000
9 2 16 0.0656 8.6364 2.1547 16.1975 0.6054 -0.7058 -0.3679

loop_
_geom_angle_atom_site_label_1
_geom_angle_atom_site_label_2
_geom_angle_atom_site_label_3
_geom_angle
_geom_angle_site_symmetry_1
_geom_angle_site_symmetry_3
N141 Zn2 N111 100.0(3) . .
N141 Zn2 I21B 107.9(3) . .
N111 Zn2 I21B 112.3(4) . .
N141 Zn2 I22A 107.8(3) . .
N111 Zn2 I22A 108.6(3) . .
N141 Zn2 I21A 108.3(2) . .
N111 Zn2 I21A 105.6(3) . .
I22A Zn2 I21A 123.86(11) . .
N141 Zn2 I22B 103.9(3) . .
N111 Zn2 I22B 105.9(3) . .
I21B Zn2 I22B 123.9(3) . .
C106 N101 C102 118.7(9) . .
C106 N101 Zn1B 124.6(9) . .
C102 N101 Zn1B 116.7(9) . .
C106 N101 Zn1A 117.6(7) . .
C102 N101 Zn1A 123.5(7) . .
N101 C102 C103 121.2(9) . .
N101 C102 H102 119.4 . .
C103 C102 H102 119.4 . .
C104 C103 C102 119.5(8) . .
C104 C103 H103 120.3 . .
C102 C103 H103 120.2 . .
C103 C104 C105 119.1(9) . .
C103 C104 C131 120.8(7) . .
C105 C104 C131 120.0(8) . .
C106 C105 C104 117.6(10) . .
C106 C105 H105 121.2 . .
C104 C105 H105 121.2 . .
N101 C106 C105 123.9(10) . .
N101 C106 H106 118.1 . .
C105 C106 H106 118.1 . .
C112 N111 C116 118.5(8) . .
C112 N111 Zn2 123.4(7) . .
C116 N111 Zn2 118.0(6) . .
N111 C112 C113 122.9(9) . .
N111 C112 H112 118.5 . .
C113 C112 H112 118.5 . .
C114 C113 C112 119.5(7) . .
C114 C113 H113 120.3 . .
C112 C113 H113 120.3 . .
C113 C114 C115 119.6(9) . .
C113 C114 C133 122.9(7) . .
C115 C114 C133 117.3(9) . .
C116 C115 C114 117.5(11) . .
C116 C115 H115 121.2 . .
C114 C115 H115 121.2 . .
N111 C116 C115 121.7(9) . .
N111 C116 H116 119.1 . .
C115 C116 H116 119.1 . .
C126 N121 C122 118.8(8) . .
C126 N121 Zn3A 119.9(6) . .
C122 N121 Zn3A 121.1(7) . .
C126 N121 Zn3B 102.2(8) . .
C122 N121 Zn3B 138.9(9) . .
N121 C122 C123 122.3(10) . .
N121 C122 H122 118.9 . .
C123 C122 H122 118.9 . .
C122 C123 C124 119.1(9) . .
C122 C123 H123 120.4 . .
C124 C123 H123 120.4 . .
C125 C124 C123 118.7(8) . .
C125 C124 C135 120.6(9) . .
C123 C124 C135 120.7(8) . .
C124 C125 C126 117.8(10) . .
C124 C125 H125 121.1 . .
C126 C125 H125 121.1 . .
N121 C126 C125 123.2(9) . .
N121 C126 H126 118.4 . .
C125 C126 H126 118.4 . .
N132 C131 N136 124.9(8) . .
N132 C131 C104 116.1(7) . .
N136 C131 C104 119.0(7) . .
C131 N132 C133 114.5(6) . .
N132 C133 N134 125.7(8) . .
N132 C133 C114 118.2(6) . .
N134 C133 C114 116.1(7) . .
C135 N134 C133 114.3(7) . .
N134 C135 N136 124.7(7) . .
N134 C135 C124 116.9(8) . .
N136 C135 C124 118.4(7) . .
C131 N136 C135 115.8(7) . .
C142 N141 C146 118.7(7) . .
C142 N141 Zn2 120.8(6) . .
C146 N141 Zn2 120.4(5) . .
N141 C142 C143 123.3(8) . .
N141 C142 H142 118.4 . .
C143 C142 H142 118.4 . .
C142 C143 C144 118.9(8) . .
C142 C143 H143 120.5 . .
C144 C143 H143 120.5 . .
C145 C144 C143 118.2(8) . .
C145 C144 C171 120.5(7) . .
C143 C144 C171 121.3(7) . .
C144 C145 C146 119.3(7) . .
C144 C145 H145 120.4 . .
C146 C145 H145 120.4 . .
N141 C146 C145 121.4(7) . .
N141 C146 H146 119.3 . .
C145 C146 H146 119.3 . .
C152 N151 C156 117.5(7) . .
C152 N151 Zn3B 127.1(7) . 8_465
C156 N151 Zn3B 113.9(7) . 8_465
C152 N151 Zn3A 117.3(6) . 8_465
C156 N151 Zn3A 125.1(5) . 8_465
N151 C152 C153 124.1(9) . .
N151 C152 H152 117.9 . .
C153 C152 H152 117.9 . .
C152 C153 C154 118.7(8) . .
C152 C153 H153 120.6 . .
C154 C153 H153 120.6 . .
C155 C154 C153 117.6(7) . .
C155 C154 C173 122.4(7) . .
C153 C154 C173 120.0(7) . .
C154 C155 C156 119.3(8) . .
C154 C155 H155 120.4 . .
C156 C155 H155 120.4 . .
N151 C156 C155 122.7(7) . .
N151 C156 H156 118.7 . .
C155 C156 H156 118.7 . .
C162 N161 C166 117.9(7) . .
C162 N161 Zn1A 117.9(7) . 3_455
C166 N161 Zn1A 124.1(6) . 3_455
C162 N161 Zn1B 124.6(8) . 3_455
C166 N161 Zn1B 117.5(8) . 3_455
N161 C162 C163 122.6(9) . .
N161 C162 H162 118.7 . .
C163 C162 H162 118.7 . .
C162 C163 C164 120.1(8) . .
C162 C163 H163 120.0 . .
C164 C163 H163 120.0 . .
C165 C164 C163 117.9(7) . .
C165 C164 C175 122.2(8) . .
C163 C164 C175 119.8(7) . .
C164 C165 C166 119.0(8) . .
C164 C165 H165 120.5 . .
C166 C165 H165 120.5 . .
N161 C166 C165 122.4(8) . .
N161 C166 H166 118.8 . .
C165 C166 H166 118.8 . .
N176 C171 N172 125.6(7) . .
N176 C171 C144 118.6(6) . .
N172 C171 C144 115.7(6) . .
C173 N172 C171 114.5(6) . .
N174 C173 N172 125.1(6) . .
N174 C173 C154 116.7(7) . .
N172 C173 C154 118.3(6) . .
C173 N174 C175 115.4(6) . .
N174 C175 N176 125.1(6) . .
N174 C175 C164 116.3(7) . .
N176 C175 C164 118.6(6) . .
C171 N176 C175 114.1(6) . .
N161 Zn1A N101 103.1(4) 3_545 .
N161 Zn1A I11A 109.1(4) 3_545 .
N101 Zn1A I11A 107.0(4) . .
N161 Zn1A I12A 107.9(3) 3_545 .
N101 Zn1A I12A 106.3(4) . .
I11A Zn1A I12A 121.8(3) . .
N121 Zn3A N151 96.7(3) . 8_566
N121 Zn3A I32A 112.0(3) . .
N151 Zn3A I32A 108.8(3) 8_566 .
N121 Zn3A I31A 105.3(2) . .
N151 Zn3A I31A 106.6(3) 8_566 .
I32A Zn3A I31A 123.89(13) . .
N101 Zn1B N161 105.6(6) . 3_545
N101 Zn1B I12B 103.4(7) . .
N161 Zn1B I12B 100.8(6) 3_545 .
N101 Zn1B I11B 113.6(7) . .
N161 Zn1B I11B 110.3(7) 3_545 .
I12B Zn1B I11B 121.4(5) . .
N151 Zn3B N121 97.2(4) 8_566 .
N151 Zn3B I31B 118.7(6) 8_566 .
N121 Zn3B I31B 118.3(6) . .
N151 Zn3B I32B 94.4(6) 8_566 .
N121 Zn3B I32B 96.9(6) . .
I31B Zn3B I32B 125.2(4) . .
C208 C201 C202 126.4(18) . .
C208 C201 Br2 111.5(18) . .
C202 C201 Br2 122(2) . .
C203 C202 C207 120.0 . .
C203 C202 C201 114.0(16) . .
C207 C202 C201 125.6(16) . .
C210 C203 C204 116.9(17) . .
C210 C203 C202 122.8(16) . .
C204 C203 C202 120.0 . .
C203 C204 C205 120.0 . .
C203 C204 H204 120.0 . .
C205 C204 H204 120.0 . .
C204 C205 C206 120.0 . .
C204 C205 H205 120.0 . .
C206 C205 H205 120.0 . .
C207 C206 C205 120.0 . .
C207 C206 H206 120.0 . .
C205 C206 H206 120.0 . .
C206 C207 C202 120.0 . .
C206 C207 H207 120.0 . .
C202 C207 H207 120.0 . .
C201 C208 C209 116.9(19) . .
C201 C208 H208 121.5 . .
C209 C208 H208 121.5 . .
C210 C209 C214 120.0 . .
C210 C209 C208 118.5(18) . .
C214 C209 C208 121.5(18) . .
C203 C210 C211 118.8(18) . .
C203 C210 C209 121.2(18) . .
C211 C210 C209 120.0 . .
C210 C211 C212 120.0 . .
C210 C211 H211 120.0 . .
C212 C211 H211 120.0 . .
C211 C212 C213 120.0 . .
C211 C212 H212 120.0 . .
C213 C212 H212 120.0 . .
C212 C213 C214 120.0 . .
C212 C213 H213 120.0 . .
C214 C213 H213 120.0 . .
C213 C214 C209 120.0 . .
C213 C214 H214 120.0 . .
C209 C214 H214 120.0 . .
C308 C301 C302 131.4(18) . .
C308 C301 Br3 103.4(13) . .
C302 C301 Br3 124.9(17) . .
C301 C302 C303 115.0(15) . .
C301 C302 C307 124.4(15) . .
C303 C302 C307 120.0 . .
C302 C303 C304 120.0 . .
C302 C303 C310 117.5(14) . .
C304 C303 C310 122.5(14) . .
C305 C304 C303 120.0 . .
C305 C304 H304 120.0 . .
C303 C304 H304 120.0 . .
C306 C305 C304 120.0 . .
C306 C305 H305 120.0 . .
C304 C305 H305 120.0 . .
C305 C306 C307 120.0 . .
C305 C306 H306 120.0 . .
C307 C306 H306 120.0 . .
C306 C307 C302 120.0 . .
C306 C307 H307 120.0 . .
C302 C307 H307 120.0 . .
C301 C308 C309 114.5(18) . .
C301 C308 H308 122.8 . .
C309 C308 H308 122.8 . .
C308 C309 C310 123.7(15) . .
C308 C309 C314 116.2(14) . .
C310 C309 C314 120.0 . .
C311 C310 C309 120.0 . .
C311 C310 C303 122.9(13) . .
C309 C310 C303 117.0(13) . .
C310 C311 C312 120.0 . .
C310 C311 H311 120.0 . .
C312 C311 H311 120.0 . .
C313 C312 C311 120.0 . .
C313 C312 H312 120.0 . .
C311 C312 H312 120.0 . .
C312 C313 C314 120.0 . .
C312 C313 H313 120.0 . .
C314 C313 H313 120.0 . .
C313 C314 C309 120.0 . .
C313 C314 H314 120.0 . .
C309 C314 H314 120.0 . .
C602 C601 C608 125(2) . .
C602 C601 Br6 121(2) . .
C608 C601 Br6 113(2) . .
C601 C602 C603 120.1(18) . .
C601 C602 C607 119.9(19) . .
C603 C602 C607 120.0 . .
C610 C603 C604 124.4(19) . .
C610 C603 C602 115.6(19) . .
C604 C603 C602 120.0 . .
C603 C604 C605 120.0 . .
C603 C604 H604 120.0 . .
C605 C604 H604 120.0 . .
C604 C605 C606 120.0 . .
C604 C605 H605 120.0 . .
C606 C605 H605 120.0 . .
C607 C606 C605 120.0 . .
C607 C606 H606 120.0 . .
C605 C606 H606 120.0 . .
C606 C607 C602 120.0 . .
C606 C607 H607 120.0 . .
C602 C607 H607 120.0 . .
C609 C608 C601 115(2) . .
C609 C608 H608 122.7 . .
C601 C608 H608 122.7 . .
C608 C609 C610 121(2) . .
C608 C609 C614 119(2) . .
C610 C609 C614 120.0 . .
C603 C610 C611 117(2) . .
C603 C610 C609 123(2) . .
C611 C610 C609 120.0 . .
C610 C611 C612 120.0 . .
C610 C611 H611 120.0 . .
C612 C611 H611 120.0 . .
C613 C612 C611 120.0 . .
C613 C612 H612 120.0 . .
C611 C612 H612 120.0 . .
C612 C613 C614 120.0 . .
C612 C613 H613 120.0 . .
C614 C613 H613 120.0 . .
C613 C614 C609 120.0 . .
C613 C614 H614 120.0 . .
C609 C614 H614 120.0 . .
C402 C401 C408 127(2) . .
C402 C401 Br4 117.6(17) . .
C408 C401 Br4 113.3(17) . .
C401 C402 C403 115.7(16) . .
C401 C402 C407 123.5(16) . .
C403 C402 C407 120.0 . .
C404 C403 C402 120.0 . .
C404 C403 C410 120.1(17) . .
C402 C403 C410 119.7(17) . .
C403 C404 C405 120.0 . .
C403 C404 H404 120.0 . .
C405 C404 H404 120.0 . .
C406 C405 C404 120.0 . .
C406 C405 H405 120.0 . .
C404 C405 H405 120.0 . .
C407 C406 C405 120.0 . .
C407 C406 H406 120.0 . .
C405 C406 H406 120.0 . .
C406 C407 C402 120.0 . .
C406 C407 H407 120.0 . .
C402 C407 H407 120.0 . .
C401 C408 C409 115.0(19) . .
C401 C408 H408 122.5 . .
C409 C408 H408 122.5 . .
C408 C409 C410 121.8(17) . .
C408 C409 C414 118.2(17) . .
C410 C409 C414 120.0 . .
C409 C410 C411 120.0 . .
C409 C410 C403 119.0(17) . .
C411 C410 C403 120.8(18) . .
C412 C411 C410 120.0 . .
C412 C411 H411 120.0 . .
C410 C411 H411 120.0 . .
C413 C412 C411 120.0 . .
C413 C412 H412 120.0 . .
C411 C412 H412 120.0 . .
C412 C413 C414 120.0 . .
C412 C413 H413 120.0 . .
C414 C413 H413 120.0 . .
C413 C414 C409 120.0 . .
C413 C414 H414 120.0 . .
C409 C414 H414 120.0 . .
C91B C90B C95B 109(2) . .
C91B C90B H90C 109.8 . .
C95B C90B H90C 109.8 . .
C91B C90B H90D 109.8 . .
C95B C90B H90D 109.8 . .
H90C C90B H90D 108.3 . .
C90B C91B C92B 116(2) . .
C90B C91B H91C 108.4 . .
C92B C91B H91C 108.4 . .
C90B C91B H91D 108.4 . .
C92B C91B H91D 108.4 . .
H91C C91B H91D 107.4 . .
C93B C92B C91B 108(3) . .
C93B C92B H92C 110.1 . .
C91B C92B H92C 110.1 . .
C93B C92B H92D 110.1 . .
C91B C92B H92D 110.1 . .
H92C C92B H92D 108.5 . .
C92B C93B C94B 111(2) . .
C92B C93B H93C 109.5 . .
C94B C93B H93C 109.5 . .
C92B C93B H93D 109.5 . .
C94B C93B H93D 109.5 . .
H93C C93B H93D 108.1 . .
C95B C94B C93B 114(2) . .
C95B C94B H94C 108.7 . .
C93B C94B H94C 108.7 . .
C95B C94B H94D 108.7 . .
C93B C94B H94D 108.7 . .
H94C C94B H94D 107.6 . .
C94B C95B C90B 110(3) . .
C94B C95B H95C 109.7 . .
C90B C95B H95C 109.7 . .
C94B C95B H95D 109.7 . .
C90B C95B H95D 109.7 . .
H95C C95B H95D 108.2 . .
C508 C501 C502 120.5(18) . .
C508 C501 Br5 109.7(18) . .
C502 C501 Br5 129(2) . .
C503 C502 C507 120.0 . .
C503 C502 C501 118.0(19) . .
C507 C502 C501 121.2(19) . .
C510 C503 C502 120.7(19) . .
C510 C503 C504 119.2(19) . .
C502 C503 C504 120.0 . .
C505 C504 C503 120.0 . .
C505 C504 H504 120.0 . .
C503 C504 H504 120.0 . .
C506 C505 C504 120.0 . .
C506 C505 H505 120.0 . .
C504 C505 H505 120.0 . .
C505 C506 C507 120.0 . .
C505 C506 H506 120.0 . .
C507 C506 H506 120.0 . .
C506 C507 C502 120.0 . .
C506 C507 H507 120.0 . .
C502 C507 H507 120.0 . .
C509 C508 C501 119.5(19) . .
C509 C508 H508 120.3 . .
C501 C508 H508 120.3 . .
C508 C509 C510 119.1(18) . .
C508 C509 C514 120.9(18) . .
C510 C509 C514 120.0 . .
C503 C510 C509 121.3(19) . .
C503 C510 C511 118.7(19) . .
C509 C510 C511 120.0 . .
C510 C511 C512 120.0 . .
C510 C511 H511 120.0 . .
C512 C511 H511 120.0 . .
C511 C512 C513 120.0 . .
C511 C512 H512 120.0 . .
C513 C512 H512 120.0 . .
C514 C513 C512 120.0 . .
C514 C513 H513 120.0 . .
C512 C513 H513 120.0 . .
C513 C514 C509 120.0 . .
C513 C514 H514 120.0 . .
C509 C514 H514 120.0 . .
C91C C90C C95C 116(3) . .
C91C C90C H90E 108.3 . .
C95C C90C H90E 108.3 . .
C91C C90C H90F 108.3 . .
C95C C90C H90F 108.3 . .
H90E C90C H90F 107.4 . .
C90C C91C C92C 115(3) . .
C90C C91C H91E 108.6 . .
C92C C91C H91E 108.6 . .
C90C C91C H91F 108.6 . .
C92C C91C H91F 108.6 . .
H91E C91C H91F 107.6 . .
C91C C92C C93C 113(3) . .
C91C C92C H92E 109.0 . .
C93C C92C H92E 109.0 . .
C91C C92C H92F 109.0 . .
C93C C92C H92F 109.0 . .
H92E C92C H92F 107.8 . .
C92C C93C C94C 109(3) . .
C92C C93C H93E 109.8 . .
C94C C93C H93E 109.8 . .
C92C C93C H93F 109.8 . .
C94C C93C H93F 109.8 . .
H93E C93C H93F 108.3 . .
C95C C94C C93C 108(3) . .
C95C C94C H94E 110.0 . .
C93C C94C H94E 110.0 . .
C95C C94C H94F 110.0 . .
C93C C94C H94F 110.0 . .
H94E C94C H94F 108.4 . .
C90C C95C C94C 112(3) . .
C90C C95C H95E 109.2 . .
C94C C95C H95E 109.2 . .
C90C C95C H95F 109.2 . .
C94C C95C H95F 109.2 . .
H95E C95C H95F 107.9 . .
C91A C90A C95A 124(2) . .
C91A C90A H90A 106.4 . .
C95A C90A H90A 106.4 . .
C91A C90A H90B 106.4 . .
C95A C90A H90B 106.4 . .
H90A C90A H90B 106.5 . .
C90A C91A C92A 107(2) . .
C90A C91A H91A 110.4 . .
C92A C91A H91A 110.4 . .
C90A C91A H91B 110.4 . .
C92A C91A H91B 110.4 . .
H91A C91A H91B 108.6 . .
C91A C92A C93A 110(3) . .
C91A C92A H92A 109.8 . .
C93A C92A H92A 109.8 . .
C91A C92A H92B 109.8 . .
C93A C92A H92B 109.8 . .
H92A C92A H92B 108.2 . .
C94A C93A C92A 108(3) . .
C94A C93A H93A 110.0 . .
C92A C93A H93A 110.0 . .
C94A C93A H93B 110.0 . .
C92A C93A H93B 110.0 . .
H93A C93A H93B 108.4 . .
C95A C94A C93A 111(2) . .
C95A C94A H94A 109.3 . .
C93A C94A H94A 109.3 . .
C95A C94A H94B 109.3 . .
C93A C94A H94B 109.3 . .
H94A C94A H94B 108.0 . .
C90A C95A C94A 116(2) . .
C90A C95A H95A 108.3 . .
C94A C95A H95A 108.3 . .
C90A C95A H95B 108.3 . .
C94A C95A H95B 108.3 . .
H95A C95A H95B 107.4 . .
C95E C90E C91E 110(2) . .
C95E C90E H90I 109.7 . .
C91E C90E H90I 109.7 . .
C95E C90E H90J 109.7 . .
C91E C90E H90J 109.7 . .
H90I C90E H90J 108.2 . .
C90E C91E C92E 106(3) . .
C90E C91E H91I 110.5 . .
C92E C91E H91I 110.5 . .
C90E C91E H91J 110.5 . .
C92E C91E H91J 110.5 . .
H91I C91E H91J 108.7 . .
C93E C92E C91E 104(2) . .
C93E C92E H92I 111.0 . .
C91E C92E H92I 111.0 . .
C93E C92E H92J 111.0 . .
C91E C92E H92J 111.0 . .
H92I C92E H92J 109.0 . .
C92E C93E C94E 110(3) . .
C92E C93E H93I 109.6 . .
C94E C93E H93I 109.6 . .
C92E C93E H93J 109.6 . .
C94E C93E H93J 109.6 . .
H93I C93E H93J 108.1 . .
C93E C94E C95E 107(3) . .
C93E C94E H94I 110.3 . .
C95E C94E H94I 110.3 . .
C93E C94E H94J 110.3 . .
C95E C94E H94J 110.3 . .
H94I C94E H94J 108.5 . .
C90E C95E C94E 108(3) . .
C90E C95E H95I 110.1 . .
C94E C95E H95I 110.1 . .
C90E C95E H95J 110.1 . .
C94E C95E H95J 110.1 . .
H95I C95E H95J 108.4 . .

loop_
_geom_bond_atom_site_label_1
_geom_bond_atom_site_label_2
_geom_bond_distance
_geom_bond_site_symmetry_2
Zn2 N141 2.069(6) .
Zn2 N111 2.069(8) .
Zn2 I21B 2.347(11) .
Zn2 I22A 2.511(3) .
Zn2 I21A 2.593(3) .
Zn2 I22B 2.664(13) .
N101 C106 1.331(16) .
N101 C102 1.340(13) .
N101 Zn1B 2.010(16) .
N101 Zn1A 2.138(12) .
C102 C103 1.392(14) .
C102 H102 0.9500 .
C103 C104 1.376(13) .
C103 H103 0.9500 .
C104 C105 1.396(12) .
C104 C131 1.489(13) .
C105 C106 1.373(16) .
C105 H105 0.9500 .
C106 H106 0.9500 .
N111 C112 1.317(11) .
N111 C116 1.378(16) .
C112 C113 1.368(13) .
C112 H112 0.9500 .
C113 C114 1.366(13) .
C113 H113 0.9500 .
C114 C115 1.408(12) .
C114 C133 1.471(12) .
C115 C116 1.381(17) .
C115 H115 0.9500 .
C116 H116 0.9500 .
N121 C126 1.301(14) .
N121 C122 1.327(13) .
N121 Zn3A 2.079(7) .
N121 Zn3B 2.093(10) .
C122 C123 1.383(11) .
C122 H122 0.9500 .
C123 C124 1.391(14) .
C123 H123 0.9500 .
C124 C125 1.361(13) .
C124 C135 1.492(10) .
C125 C126 1.420(13) .
C125 H125 0.9500 .
C126 H126 0.9500 .
C131 N132 1.327(11) .
C131 N136 1.334(10) .
N132 C133 1.330(11) .
C133 N134 1.352(9) .
N134 C135 1.324(11) .
C135 N136 1.336(11) .
N141 C142 1.302(12) .
N141 C146 1.349(10) .
C142 C143 1.381(13) .
C142 H142 0.9500 .
C143 C144 1.382(11) .
C143 H143 0.9500 .
C144 C145 1.375(10) .
C144 C171 1.478(11) .
C145 C146 1.389(11) .
C145 H145 0.9500 .
C146 H146 0.9500 .
N151 C152 1.311(12) .
N151 C156 1.328(12) .
N151 Zn3B 2.060(10) 8_465
N151 Zn3A 2.089(7) 8_465
C152 C153 1.377(12) .
C152 H152 0.9500 .
C153 C154 1.379(12) .
C153 H153 0.9500 .
C154 C155 1.378(11) .
C154 C173 1.485(9) .
C155 C156 1.386(11) .
C155 H155 0.9500 .
C156 H156 0.9500 .
N161 C162 1.324(12) .
N161 C166 1.342(13) .
N161 Zn1A 2.059(10) 3_455
N161 Zn1B 2.117(14) 3_455
C162 C163 1.371(12) .
C162 H162 0.9500 .
C163 C164 1.375(13) .
C163 H163 0.9500 .
C164 C165 1.372(11) .
C164 C175 1.489(9) .
C165 C166 1.392(12) .
C165 H165 0.9500 .
C166 H166 0.9500 .
C171 N176 1.331(9) .
C171 N172 1.338(9) .
N172 C173 1.334(10) .
C173 N174 1.323(9) .
N174 C175 1.331(9) .
C175 N176 1.339(10) .
Zn1A N161 2.059(10) 3_545
Zn1A I11A 2.530(8) .
Zn1A I12A 2.587(7) .
Zn3A N151 2.089(7) 8_566
Zn3A I32A 2.521(3) .
Zn3A I31A 2.531(3) .
Zn1B N161 2.117(14) 3_545
Zn1B I12B 2.521(14) .
Zn1B I11B 2.525(14) .
Zn3B N151 2.060(10) 8_566
Zn3B I31B 2.497(12) .
Zn3B I32B 2.519(15) .
Br2 C201 2.044(17) .
C201 C208 1.378(19) .
C201 C202 1.391(17) .
C202 C203 1.3900 .
C202 C207 1.3900 .
C203 C210 1.375(15) .
C203 C204 1.3900 .
C204 C205 1.3900 .
C204 H204 0.9500 .
C205 C206 1.3900 .
C205 H205 0.9500 .
C206 C207 1.3900 .
C206 H206 0.9500 .
C207 H207 0.9500 .
C208 C209 1.415(18) .
C208 H208 0.9500 .
C209 C210 1.3900 .
C209 C214 1.3900 .
C210 C211 1.3900 .
C211 C212 1.3900 .
C211 H211 0.9500 .
C212 C213 1.3900 .
C212 H212 0.9500 .
C213 C214 1.3900 .
C213 H213 0.9500 .
C214 H214 0.9500 .
Br3 C301 2.048(17) .
C301 C308 1.344(18) .
C301 C302 1.383(17) .
C302 C303 1.3900 .
C302 C307 1.3900 .
C303 C304 1.3900 .
C303 C310 1.552(12) .
C304 C305 1.3900 .
C304 H304 0.9500 .
C305 C306 1.3900 .
C305 H305 0.9500 .
C306 C307 1.3900 .
C306 H306 0.9500 .
C307 H307 0.9500 .
C308 C309 1.368(17) .
C308 H308 0.9500 .
C309 C310 1.3900 .
C309 C314 1.3900 .
C310 C311 1.3900 .
C311 C312 1.3900 .
C311 H311 0.9500 .
C312 C313 1.3900 .
C312 H312 0.9500 .
C313 C314 1.3900 .
C313 H313 0.9500 .
C314 H314 0.9500 .
Br6 C601 2.078(18) .
C601 C602 1.366(17) .
C601 C608 1.389(19) .
C602 C603 1.3900 .
C602 C607 1.3900 .
C603 C610 1.389(16) .
C603 C604 1.3900 .
C604 C605 1.3900 .
C604 H604 0.9500 .
C605 C606 1.3900 .
C605 H605 0.9500 .
C606 C607 1.3900 .
C606 H606 0.9500 .
C607 H607 0.9500 .
C608 C609 1.378(19) .
C608 H608 0.9500 .
C609 C610 1.3900 .
C609 C614 1.3900 .
C610 C611 1.3900 .
C611 C612 1.3900 .
C611 H611 0.9500 .
C612 C613 1.3900 .
C612 H612 0.9500 .
C613 C614 1.3900 .
C613 H613 0.9500 .
C614 H614 0.9500 .
Br4 C401 2.041(18) .
C401 C402 1.362(17) .
C401 C408 1.364(19) .
C402 C403 1.3900 .
C402 C407 1.3900 .
C403 C404 1.3900 .
C403 C410 1.412(16) .
C404 C405 1.3900 .
C404 H404 0.9500 .
C405 C406 1.3900 .
C405 H405 0.9500 .
C406 C407 1.3900 .
C406 H406 0.9500 .
C407 H407 0.9500 .
C408 C409 1.388(18) .
C408 H408 0.9500 .
C409 C410 1.3900 .
C409 C414 1.3900 .
C410 C411 1.3900 .
C411 C412 1.3900 .
C411 H411 0.9500 .
C412 C413 1.3900 .
C412 H412 0.9500 .
C413 C414 1.3900 .
C413 H413 0.9500 .
C414 H414 0.9500 .
C90B C91B 1.525(19) .
C90B C95B 1.537(19) .
C90B H90C 0.9900 .
C90B H90D 0.9900 .
C91B C92B 1.535(19) .
C91B H91C 0.9900 .
C91B H91D 0.9900 .
C92B C93B 1.52(2) .
C92B H92C 0.9900 .
C92B H92D 0.9900 .
C93B C94B 1.539(19) .
C93B H93C 0.9900 .
C93B H93D 0.9900 .
C94B C95B 1.52(2) .
C94B H94C 0.9900 .
C94B H94D 0.9900 .
C95B H95C 0.9900 .
C95B H95D 0.9900 .
Br5 C501 1.9945 .
C501 C508 1.394(19) .
C501 C502 1.395(17) .
C502 C503 1.3900 .
C502 C507 1.3900 .
C503 C510 1.354(16) .
C503 C504 1.3900 .
C504 C505 1.3900 .
C504 H504 0.9500 .
C505 C506 1.3900 .
C505 H505 0.9500 .
C506 C507 1.3900 .
C506 H506 0.9500 .
C507 H507 0.9500 .
C508 C509 1.380(18) .
C508 H508 0.9500 .
C509 C510 1.3900 .
C509 C514 1.3900 .
C510 C511 1.3900 .
C511 C512 1.3900 .
C511 H511 0.9500 .
C512 C513 1.3900 .
C512 H512 0.9500 .
C513 C514 1.3900 .
C513 H513 0.9500 .
C514 H514 0.9500 .
C90C C91C 1.51(2) .
C90C C95C 1.52(2) .
C90C H90E 0.9900 .
C90C H90F 0.9900 .
C91C C92C 1.53(2) .
C91C H91E 0.9900 .
C91C H91F 0.9900 .
C92C C93C 1.53(2) .
C92C H92E 0.9900 .
C92C H92F 0.9900 .
C93C C94C 1.54(2) .
C93C H93E 0.9900 .
C93C H93F 0.9900 .
C94C C95C 1.53(2) .
C94C H94E 0.9900 .
C94C H94F 0.9900 .
C95C H95E 0.9900 .
C95C H95F 0.9900 .
C90A C91A 1.497(19) .
C90A C95A 1.516(19) .
C90A H90A 0.9900 .
C90A H90B 0.9900 .
C91A C92A 1.54(2) .
C91A H91A 0.9900 .
C91A H91B 0.9900 .
C92A C93A 1.55(2) .
C92A H92A 0.9900 .
C92A H92B 0.9900 .
C93A C94A 1.54(2) .
C93A H93A 0.9900 .
C93A H93B 0.9900 .
C94A C95A 1.523(19) .
C94A H94A 0.9900 .
C94A H94B 0.9900 .
C95A H95A 0.9900 .
C95A H95B 0.9900 .
C90E C95E 1.53(2) .
C90E C91E 1.54(2) .
C90E H90I 0.9900 .
C90E H90J 0.9900 .
C91E C92E 1.55(2) .
C91E H91I 0.9900 .
C91E H91J 0.9900 .
C92E C93E 1.54(2) .
C92E H92I 0.9900 .
C92E H92J 0.9900 .
C93E C94E 1.54(2) .
C93E H93I 0.9900 .
C93E H93J 0.9900 .
C94E C95E 1.55(2) .
C94E H94I 0.9900 .
C94E H94J 0.9900 .
C95E H95I 0.9900 .
C95E H95J 0.9900 .

loop_
_geom_hbond_atom_site_label_D
_geom_hbond_atom_site_label_H
_geom_hbond_atom_site_label_A
_geom_hbond_distance_DH
_geom_hbond_distance_HA
_geom_hbond_distance_DA
_geom_hbond_angle_DHA
_geom_hbond_site_symmetry_A
C102 H102 I11A 0.95 3.22 3.846(12) 124.8 .
C102 H102 I11B 0.95 3.11 3.792(13) 129.9 .
C112 H112 I22A 0.95 3.18 3.819(11) 126.0 .
C112 H112 I22B 0.95 3.15 3.824(14) 129.1 .
C116 H116 Br5 0.95 2.88 3.715(14) 146.9 2_645
C122 H122 I32A 0.95 3.27 3.908(9) 126.3 .
C122 H122 I32B 0.95 3.29 3.779(10) 114.0 .
C126 H126 I31A 0.95 3.22 3.794(9) 121.0 .
C126 H126 I31B 0.95 3.08 3.807(10) 134.9 .
C142 H142 I31A 0.95 3.13 3.923(8) 141.5 5_676
C142 H142 I31B 0.95 2.95 3.744(9) 142.2 5_676
C145 H145 I11A 0.95 3.24 3.904(9) 128.5 3_445
C145 H145 I11B 0.95 3.31 3.890(10) 121.5 3_445
C146 H146 I21A 0.95 3.26 3.874(9) 124.5 .
C146 H146 I21B 0.95 3.07 3.673(12) 123.1 .
C152 H152 I21A 0.95 3.24 3.693(10) 111.4 4
C152 H152 Br3 0.95 3.05 3.745(15) 131.5 4_545
C153 H153 I21A 0.95 3.21 3.645(10) 110.3 4
C156 H156 I12A 0.95 3.17 3.825(8) 127.5 3_445
C156 H156 I12B 0.95 3.10 3.738(10) 125.9 3_445
C162 H162 I12A 0.95 3.16 3.774(10) 123.9 3_455
C162 H162 I12B 0.95 3.20 3.725(10) 117.0 3_455
C163 H163 Br5 0.95 3.13 3.788(13) 127.6 3_445
C166 H166 I11A 0.95 3.31 3.888(10) 121.4 3_455
C166 H166 I11B 0.95 3.19 3.840(11) 127.6 3_455

loop_
_geom_torsion_atom_site_label_1
_geom_torsion_atom_site_label_2
_geom_torsion_atom_site_label_3
_geom_torsion_atom_site_label_4
_geom_torsion
_geom_torsion_site_symmetry_1
C106 N101 C102 C103 -0.2(16) .
Zn1B N101 C102 C103 178.1(9) .
Zn1A N101 C102 C103 174.9(8) .
N101 C102 C103 C104 -0.3(15) .
C102 C103 C104 C105 1.6(15) .
C102 C103 C104 C131 179.0(8) .
C103 C104 C105 C106 -2.4(16) .
C131 C104 C105 C106 -179.7(10) .
C102 N101 C106 C105 -0.7(19) .
Zn1B N101 C106 C105 -178.8(11) .
Zn1A N101 C106 C105 -176.1(10) .
C104 C105 C106 N101 2.0(19) .
C116 N111 C112 C113 -4.4(15) .
Zn2 N111 C112 C113 177.6(7) .
N111 C112 C113 C114 0.6(14) .
C112 C113 C114 C115 3.5(14) .
C112 C113 C114 C133 178.7(8) .
C113 C114 C115 C116 -3.6(18) .
C133 C114 C115 C116 -179.1(11) .
C112 N111 C116 C115 4(2) .
Zn2 N111 C116 C115 -177.7(12) .
C114 C115 C116 N111 0(2) .
C126 N121 C122 C123 1.3(13) .
Zn3A N121 C122 C123 -174.0(6) .
Zn3B N121 C122 C123 -174.3(7) .
N121 C122 C123 C124 -0.4(13) .
C122 C123 C124 C125 0.1(12) .
C122 C123 C124 C135 179.2(7) .
C123 C124 C125 C126 -0.6(13) .
C135 C124 C125 C126 -179.8(8) .
C122 N121 C126 C125 -1.9(14) .
Zn3A N121 C126 C125 173.4(8) .
Zn3B N121 C126 C125 175.1(9) .
C124 C125 C126 N121 1.5(15) .
C103 C104 C131 N132 -158.4(8) .
C105 C104 C131 N132 19.0(12) .
C103 C104 C131 N136 22.0(12) .
C105 C104 C131 N136 -160.6(9) .
N136 C131 N132 C133 -3.2(11) .
C104 C131 N132 C133 177.2(6) .
C131 N132 C133 N134 0.5(11) .
C131 N132 C133 C114 178.6(6) .
C113 C114 C133 N132 158.8(8) .
C115 C114 C133 N132 -25.9(12) .
C113 C114 C133 N134 -23.0(11) .
C115 C114 C133 N134 152.3(9) .
N132 C133 N134 C135 3.2(10) .
C114 C133 N134 C135 -174.8(6) .
C133 N134 C135 N136 -4.8(10) .
C133 N134 C135 C124 172.9(6) .
C125 C124 C135 N134 170.7(8) .
C123 C124 C135 N134 -8.5(10) .
C125 C124 C135 N136 -11.4(11) .
C123 C124 C135 N136 169.4(7) .
N132 C131 N136 C135 1.8(11) .
C104 C131 N136 C135 -178.6(6) .
N134 C135 N136 C131 2.6(11) .
C124 C135 N136 C131 -175.1(6) .
C146 N141 C142 C143 1(2) .
Zn2 N141 C142 C143 -175.2(11) .
N141 C142 C143 C144 2(2) .
C142 C143 C144 C145 -2.7(18) .
C142 C143 C144 C171 177.0(11) .
C143 C144 C145 C146 -0.1(15) .
C171 C144 C145 C146 -179.8(8) .
C142 N141 C146 C145 -4.0(16) .
Zn2 N141 C146 C145 172.2(7) .
C144 C145 C146 N141 3.5(15) .
C156 N151 C152 C153 -1(2) .
Zn3B N151 C152 C153 -166.5(12) 8_465
Zn3A N151 C152 C153 175.7(11) 8_465
N151 C152 C153 C154 3(2) .
C152 C153 C154 C155 -4.8(17) .
C152 C153 C154 C173 179.2(11) .
C153 C154 C155 C156 5.1(15) .
C173 C154 C155 C156 -178.9(8) .
C152 N151 C156 C155 1.7(16) .
Zn3B N151 C156 C155 168.8(10) 8_465
Zn3A N151 C156 C155 -175.1(8) 8_465
C154 C155 C156 N151 -3.7(16) .
C166 N161 C162 C163 -0.9(15) .
Zn1A N161 C162 C163 174.7(8) 3_455
Zn1B N161 C162 C163 179.6(9) 3_455
N161 C162 C163 C164 3.5(16) .
C162 C163 C164 C165 -3.3(14) .
C162 C163 C164 C175 -179.2(9) .
C163 C164 C165 C166 0.9(14) .
C175 C164 C165 C166 176.7(8) .
C162 N161 C166 C165 -1.7(15) .
Zn1A N161 C166 C165 -176.9(8) 3_455
Zn1B N161 C166 C165 177.9(9) 3_455
C164 C165 C166 N161 1.6(16) .
C145 C144 C171 N176 179.4(8) .
C143 C144 C171 N176 -0.3(14) .
C145 C144 C171 N172 0.7(12) .
C143 C144 C171 N172 -179.0(10) .
N176 C171 N172 C173 -3.8(12) .
C144 C171 N172 C173 174.8(7) .
C171 N172 C173 N174 1.3(12) .
C171 N172 C173 C154 -179.0(7) .
C155 C154 C173 N174 177.8(8) .
C153 C154 C173 N174 -6.4(13) .
C155 C154 C173 N172 -1.9(13) .
C153 C154 C173 N172 174.0(9) .
N172 C173 N174 C175 2.2(12) .
C154 C173 N174 C175 -177.4(7) .
C173 N174 C175 N176 -4.0(12) .
C173 N174 C175 C164 175.3(7) .
C165 C164 C175 N174 -171.3(8) .
C163 C164 C175 N174 4.4(12) .
C165 C164 C175 N176 8.0(12) .
C163 C164 C175 N176 -176.3(8) .
N172 C171 N176 C175 2.3(12) .
C144 C171 N176 C175 -176.3(7) .
N174 C175 N176 C171 1.9(12) .
C164 C175 N176 C171 -177.3(7) .
C208 C201 C202 C203 -2(5) .
Br2 C201 C202 C203 -176.6(18) .
C208 C201 C202 C207 171(4) .
Br2 C201 C202 C207 -4(3) .
C207 C202 C203 C210 -173(3) .
C201 C202 C203 C210 0(4) .
C207 C202 C203 C204 0.0 .
C201 C202 C203 C204 173(3) .
C210 C203 C204 C205 174(3) .
C202 C203 C204 C205 0.0 .
C203 C204 C205 C206 0.0 .
C204 C205 C206 C207 0.0 .
C205 C206 C207 C202 0.0 .
C203 C202 C207 C206 0.0 .
C201 C202 C207 C206 -172(3) .
C202 C201 C208 C209 3(7) .
Br2 C201 C208 C209 178(3) .
C201 C208 C209 C210 -1(6) .
C201 C208 C209 C214 179(3) .
C204 C203 C210 C211 7(3) .
C202 C203 C210 C211 -179(2) .
C204 C203 C210 C209 -172.0(18) .
C202 C203 C210 C209 2(3) .
C214 C209 C210 C203 179(3) .
C208 C209 C210 C203 -1(4) .
C214 C209 C210 C211 0.0 .
C208 C209 C210 C211 -180(4) .
C203 C210 C211 C212 -179(3) .
C209 C210 C211 C212 0.0 .
C210 C211 C212 C213 0.0 .
C211 C212 C213 C214 0.0 .
C212 C213 C214 C209 0.0 .
C210 C209 C214 C213 0.0 .
C208 C209 C214 C213 180(4) .
C308 C301 C302 C303 0(4) .
Br3 C301 C302 C303 -173.7(14) .
C308 C301 C302 C307 171(3) .
Br3 C301 C302 C307 -2(3) .
C301 C302 C303 C304 171.7(19) .
C307 C302 C303 C304 0.0 .
C301 C302 C303 C310 -7.3(19) .
C307 C302 C303 C310 -179.0(12) .
C302 C303 C304 C305 0.0 .
C310 C303 C304 C305 179.0(13) .
C303 C304 C305 C306 0.0 .
C304 C305 C306 C307 0.0 .
C305 C306 C307 C302 0.0 .
C301 C302 C307 C306 -171(2) .
C303 C302 C307 C306 0.0 .
C302 C301 C308 C309 4(5) .
Br3 C301 C308 C309 178.3(17) .
C301 C308 C309 C310 1(3) .
C301 C308 C309 C314 177(2) .
C308 C309 C310 C311 176.1(19) .
C314 C309 C310 C311 0.0 .
C308 C309 C310 C303 -8.4(19) .
C314 C309 C310 C303 175.5(12) .
C302 C303 C310 C311 -173.1(8) .
C304 C303 C310 C311 7.9(15) .
C302 C303 C310 C309 11.5(13) .
C304 C303 C310 C309 -167.5(9) .
C309 C310 C311 C312 0.0 .
C303 C310 C311 C312 -175.2(13) .
C310 C311 C312 C313 0.0 .
C311 C312 C313 C314 0.0 .
C312 C313 C314 C309 0.0 .
C308 C309 C314 C313 -176.4(17) .
C310 C309 C314 C313 0.0 .
C608 C601 C602 C603 4(9) .
Br6 C601 C602 C603 172(3) .
C608 C601 C602 C607 -178(6) .
Br6 C601 C602 C607 -10(7) .
C601 C602 C603 C610 -3(5) .
C607 C602 C603 C610 179(4) .
C601 C602 C603 C604 178(5) .
C607 C602 C603 C604 0.0 .
C610 C603 C604 C605 -179(5) .
C602 C603 C604 C605 0.0 .
C603 C604 C605 C606 0.0 .
C604 C605 C606 C607 0.0 .
C605 C606 C607 C602 0.0 .
C601 C602 C607 C606 -178(5) .
C603 C602 C607 C606 0.0 .
C602 C601 C608 C609 2(11) .
Br6 C601 C608 C609 -167(5) .
C601 C608 C609 C610 -10(9) .
C601 C608 C609 C614 177(5) .
C604 C603 C610 C611 -1(6) .
C602 C603 C610 C611 180(2) .
C604 C603 C610 C609 174(3) .
C602 C603 C610 C609 -5(5) .
C608 C609 C610 C603 12(6) .
C614 C609 C610 C603 -175(6) .
C608 C609 C610 C611 -173(6) .
C614 C609 C610 C611 0.0 .
C603 C610 C611 C612 175(6) .
C609 C610 C611 C612 0.0 .
C610 C611 C612 C613 0.0 .
C611 C612 C613 C614 0.0 .
C612 C613 C614 C609 0.0 .
C608 C609 C614 C613 173(6) .
C610 C609 C614 C613 0.0 .
C408 C401 C402 C403 17(7) .
Br4 C401 C402 C403 178(2) .
C408 C401 C402 C407 -173(4) .
Br4 C401 C402 C407 -12(5) .
C401 C402 C403 C404 170(4) .
C407 C402 C403 C404 0.0 .
C401 C402 C403 C410 -14(4) .
C407 C402 C403 C410 175(3) .
C402 C403 C404 C405 0.0 .
C410 C403 C404 C405 -175(3) .
C403 C404 C405 C406 0.0 .
C404 C405 C406 C407 0.0 .
C405 C406 C407 C402 0.0 .
C401 C402 C407 C406 -170(4) .
C403 C402 C407 C406 0.0 .
C402 C401 C408 C409 -8(8) .
Br4 C401 C408 C409 -170(3) .
C401 C408 C409 C410 -3(6) .
C401 C408 C409 C414 177(4) .
C408 C409 C410 C411 180(4) .
C414 C409 C410 C411 0.0 .
C408 C409 C410 C403 4(4) .
C414 C409 C410 C403 -176(3) .
C404 C403 C410 C409 -179.7(19) .
C402 C403 C410 C409 5(3) .
C404 C403 C410 C411 5(3) .
C402 C403 C410 C411 -171(2) .
C409 C410 C411 C412 0.0 .
C403 C410 C411 C412 176(3) .
C410 C411 C412 C413 0.0 .
C411 C412 C413 C414 0.0 .
C412 C413 C414 C409 0.0 .
C408 C409 C414 C413 -180(4) .
C410 C409 C414 C413 0.0 .
C95B C90B C91B C92B 9(7) .
C90B C91B C92B C93B -61(6) .
C91B C92B C93B C94B 50(6) .
C92B C93B C94B C95B 6(7) .
C93B C94B C95B C90B -59(6) .
C91B C90B C95B C94B 49(6) .
C508 C501 C502 C503 11(6) .
Br5 C501 C502 C503 -180(2) .
C508 C501 C502 C507 -179(3) .
Br5 C501 C502 C507 -10(5) .
C507 C502 C503 C510 -177(4) .
C501 C502 C503 C510 -7(5) .
C507 C502 C503 C504 0.0 .
C501 C502 C503 C504 170(4) .
C510 C503 C504 C505 177(4) .
C502 C503 C504 C505 0.0 .
C503 C504 C505 C506 0.0 .
C504 C505 C506 C507 0.0 .
C505 C506 C507 C502 0.0 .
C503 C502 C507 C506 0.0 .
C501 C502 C507 C506 -170(4) .
C502 C501 C508 C509 -9(7) .
Br5 C501 C508 C509 180(3) .
C501 C508 C509 C510 2(5) .
C501 C508 C509 C514 -177(4) .
C502 C503 C510 C509 0(4) .
C504 C503 C510 C509 -176.4(19) .
C502 C503 C510 C511 -178(2) .
C504 C503 C510 C511 5(5) .
C508 C509 C510 C503 2(3) .
C514 C509 C510 C503 -179(5) .
C508 C509 C510 C511 -179(4) .
C514 C509 C510 C511 0.0 .
C503 C510 C511 C512 179(5) .
C509 C510 C511 C512 0.0 .
C510 C511 C512 C513 0.0 .
C511 C512 C513 C514 0.0 .
C512 C513 C514 C509 0.0 .
C508 C509 C514 C513 179(4) .
C510 C509 C514 C513 0.0 .
C95C C90C C91C C92C 38(8) .
C90C C91C C92C C93C -43(7) .
C91C C92C C93C C94C 57(6) .
C92C C93C C94C C95C -63(5) .
C91C C90C C95C C94C -46(7) .
C93C C94C C95C C90C 58(6) .
C95A C90A C91A C92A 36(6) .
C90A C91A C92A C93A -58(5) .
C91A C92A C93A C94A 71(5) .
C92A C93A C94A C95A -55(5) .
C91A C90A C95A C94A -24(6) .
C93A C94A C95A C90A 32(6) .
C95E C90E C91E C92E -67(4) .
C90E C91E C92E C93E 67(3) .
C91E C92E C93E C94E -68(4) .
C92E C93E C94E C95E 64(5) .
C91E C90E C95E C94E 62(5) .
C93E C94E C95E C90E -59(5) .
